data_4134067
loop_
_publ_author_name
'Palumbo, Chad T.'
'Scopelliti, Rosario'
'Zivkovic, Ivica'
'Mazzanti, Marinella'

_publ_section_title
;
 C-H Bond Activation by an Isolated Dinuclear U(III)/U(IV) Nitride.
;
_journal_name_full 'Journal of the American Chemical Society'
_journal_paper_doi 10.1021/jacs.9b12804
_journal_year 2020
_chemical_formula_moiety 'C55 H154 N10 Si16 U4, C32 H88 N5 O2 Si8 U2,0.8[C7H8],0.6[C6H14]'
_chemical_formula_sum 'C87 H242 N15 O2 Si24 U6'
_chemical_formula_weight 3633.28
_space_group_crystal_system triclinic
_space_group_IT_number 2
_space_group_name_Hall '-P 1'
_space_group_name_H-M_alt 'P -1'
_atom_sites_solution_hydrogens geom
_atom_sites_solution_primary dual
_atom_sites_solution_secondary difmap
_audit_creation_date 2019-03-28
_audit_creation_method
;
Olex2 1.2
(compiled 2018.05.29 svn.r3508 for OlexSys, GUI svn.r5506)
;
_cell_angle_alpha 85.1695(17)
_cell_angle_beta 76.7807(18)
_cell_angle_gamma 68.9745(19)
_cell_formula_units_Z 2
_cell_length_a 20.4459(4)
_cell_length_b 20.6717(4)
_cell_length_c 20.7789(4)
_cell_measurement_reflns_used 22062
_cell_measurement_temperature 140.00(10)
_cell_measurement_theta_max 73.3830
_cell_measurement_theta_min 3.7810
_cell_volume 7980.3(3)
_computing_cell_refinement 'CrysAlisPro 1.171.40.20a (Rigaku OD, 2018)'
_computing_data_collection 'CrysAlisPro 1.171.40.20a (Rigaku OD, 2018)'
_computing_data_reduction 'CrysAlisPro 1.171.40.20a (Rigaku OD, 2018)'
_computing_molecular_graphics 'Olex2 (Dolomanov et al., 2009)'
_computing_publication_material 'Olex2 (Dolomanov et al., 2009)'
_computing_structure_refinement 'ShelXL (Sheldrick, 2015)'
_computing_structure_solution 'ShelXT (Sheldrick, 2015)'
_diffrn_ambient_environment N~2~
_diffrn_ambient_temperature 140.00(10)
_diffrn_detector 'CCD plate'
_diffrn_detector_area_resol_mean 10.2665
_diffrn_detector_type Atlas
_diffrn_measured_fraction_theta_full 0.998
_diffrn_measured_fraction_theta_max 0.968
_diffrn_measurement_details
;
List of Runs (angles in degrees, time in seconds):

  # Type    Start    End  Width  t~exp~   \w     \q     \k     \f   Frames
--------------------------------------------------------------------------
  1  \w   -115.00 -23.00   1.00    7.50    --  -43.01 -57.00-120.00   92
  2  \w    -71.00  21.00   1.00    7.50    --  -43.01  57.00  30.00   92
  3  \w   -119.00 -88.00   1.00    7.50    --  -43.01 -99.00  30.00   31
  4  \w    -89.00 -17.00   1.00    7.50    --  -43.01 125.00  90.00   72
  5  \w   -112.00 -83.00   1.00    7.50    --  -43.01 -99.00 -30.00   29
  6  \w   -120.00 -95.00   1.00    7.50    --  -43.01 -99.00 -90.00   25
  7  \w    104.00 172.00   1.00   30.00    --  105.68  77.00 150.00   68
  8  \w     37.00 118.00   1.00   30.00    --  105.68-125.00  30.00   81
  9  \w     53.00 121.00   1.00   30.00    --  105.68 -77.00   0.00   68
 10  \w     41.00 118.00   1.00   30.00    --  105.68 -45.00   0.00   77
 11  \w     37.00 127.00   1.00   30.00    --  105.68 -45.00  90.00   90
 12  \w     30.00  56.00   1.00   30.00    --  105.68 -94.00-120.00   26
 13  \w     72.00 117.00   1.00   30.00    --  105.68-125.00-180.00   45
 14  \w     34.00 115.00   1.00   30.00    --  105.68 -45.00-150.00   81
 15  \w     52.00  77.00   1.00   30.00    --  105.68 -94.00 -60.00   25
 16  \w     57.00 102.00   1.00   30.00    --  105.68 -94.00-150.00   45
 17  \w     84.00 109.00   1.00   30.00    --  105.68 -94.00-120.00   25
 18  \w     19.00 164.00   1.00   30.00    --  105.68   0.00 -30.00  145
;
_diffrn_measurement_device 'four-circle diffractometer'
_diffrn_measurement_device_type 'SuperNova, Dual, Cu at home/near, Atlas'
_diffrn_measurement_method '\w scans'
_diffrn_orient_matrix_type 'CrysAlisPro convention (1999,Acta A55,543-557)'
_diffrn_orient_matrix_UB_11 0.0755178000
_diffrn_orient_matrix_UB_12 -0.0516345000
_diffrn_orient_matrix_UB_13 -0.0280277000
_diffrn_orient_matrix_UB_21 0.0147822000
_diffrn_orient_matrix_UB_22 0.0551910000
_diffrn_orient_matrix_UB_23 -0.0499105000
_diffrn_orient_matrix_UB_31 0.0300917000
_diffrn_orient_matrix_UB_32 0.0257378000
_diffrn_orient_matrix_UB_33 0.0502350000
_diffrn_radiation_monochromator mirror
_diffrn_radiation_probe x-ray
_diffrn_radiation_type CuK\a
_diffrn_radiation_wavelength 1.54184
_diffrn_reflns_av_R_equivalents 0.0356
_diffrn_reflns_av_unetI/netI 0.0494
_diffrn_reflns_Laue_measured_fraction_full 0.998
_diffrn_reflns_Laue_measured_fraction_max 0.968
_diffrn_reflns_limit_h_max 25
_diffrn_reflns_limit_h_min -16
_diffrn_reflns_limit_k_max 25
_diffrn_reflns_limit_k_min -20
_diffrn_reflns_limit_l_max 25
_diffrn_reflns_limit_l_min -20
_diffrn_reflns_number 57518
_diffrn_reflns_point_group_measured_fraction_full 0.998
_diffrn_reflns_point_group_measured_fraction_max 0.968
_diffrn_reflns_theta_full 67.684
_diffrn_reflns_theta_max 73.676
_diffrn_reflns_theta_min 3.550
_diffrn_source 'micro-focus sealed X-ray tube'
_diffrn_source_type 'SuperNova (Cu) X-ray Source'
_exptl_absorpt_coefficient_mu 18.908
_exptl_absorpt_correction_T_max 0.588
_exptl_absorpt_correction_T_min 0.107
_exptl_absorpt_correction_type analytical
_exptl_absorpt_process_details
;
CrysAlisPro 1.171.40.20a (Rigaku Oxford Diffraction, 2018)
Analytical numeric absorption correction using a multifaceted crystal
			model based on expressions derived by R.C. Clark & J.S. Reid.
(Clark, R. C. & Reid, J. S. (1995). Acta Cryst. A51, 887-897)
Empirical absorption correction using spherical harmonics,
 implemented in SCALE3 ABSPACK scaling algorithm.
;
_exptl_crystal_colour 'clear dark brown'
_exptl_crystal_density_diffrn 1.512
_exptl_crystal_description plate
_exptl_crystal_F_000 3546
_exptl_crystal_size_max 0.192
_exptl_crystal_size_mid 0.091
_exptl_crystal_size_min 0.04
_refine_diff_density_max 3.580
_refine_diff_density_min -1.863
_refine_diff_density_rms 0.149
_refine_ls_extinction_method none
_refine_ls_goodness_of_fit_ref 1.017
_refine_ls_hydrogen_treatment constr
_refine_ls_matrix_type full
_refine_ls_number_parameters 1379
_refine_ls_number_reflns 31207
_refine_ls_number_restraints 325
_refine_ls_restrained_S_all 1.021
_refine_ls_R_factor_all 0.0479
_refine_ls_R_factor_gt 0.0383
_refine_ls_shift/su_max 0.002
_refine_ls_shift/su_mean 0.000
_refine_ls_structure_factor_coef Fsqd
_refine_ls_weighting_details 'w=1/[\s^2^(Fo^2^)+(0.0478P)^2^+10.0662P] where P=(Fo^2^+2Fc^2^)/3'
_refine_ls_weighting_scheme calc
_refine_ls_wR_factor_gt 0.0913
_refine_ls_wR_factor_ref 0.0967
_reflns_Friedel_coverage 0.000
_reflns_number_gt 26270
_reflns_number_total 31207
_reflns_threshold_expression 'I > 2\s(I)'
_cod_data_source_file ja9b12804_si_008.cif
_cod_data_source_block ctp420_2
_cod_database_code 4134067
_shelx_shelxl_version_number 2018/3
_audit_contact_author 'Farzaneh Fadaei Tirani'
_chemical_oxdiff_formula 'C96.20 H256.80 N15 O2 Si24 U6'
_shelx_space_group_comment
;
The symmetry employed for this shelxl refinement is uniquely defined
by the following loop, which should always be used as a source of
symmetry information in preference to the above space-group names.
They are only intended as comments.
;
_reflns_odcompleteness_completeness 99.87
_reflns_odcompleteness_iscentric 1
_reflns_odcompleteness_theta 66.97
_olex2_refinement_description
;
1. Fixed Uiso
 At 1.2 times of:
  All C(H) groups, All C(H,H) groups, All N(H) groups
 At 1.5 times of:
  All C(H,H,H) groups, All C(H,H,H,H,H,H) groups
2. Restrained distances
 Si3A-C21 \\sim Si3A-C22A \\sim Si3A-C23A \\sim Si3B-C21 \\sim Si3B-C23B \\sim
Si3B-C22B
 with sigma of 0.02
 C22A-C23A \\sim C23A-C21 \\sim C21-C22A
 with sigma of 0.02
 Si16-C95 \\sim Si16-C96 \\sim Si16-C94 \\sim Si3-C111 \\sim Si3-C96 \\sim
Si3-C6AA
 with sigma of 0.02
 Si17-N10 \\sim Si18-N10
 with sigma of 0.02
 Si17-C101 \\sim Si17-C103 \\sim Si17-C102 \\sim Si18-C109 \\sim Si18-C108
\\sim Si18-C110
 with sigma of 0.02
3. Uiso/Uaniso restraints and constraints
Si3A \\sim Si3B \\sim C21 \\sim C22A \\sim C22B \\sim C23A \\sim C23B: within
2A with sigma of 0.005 and sigma for terminal atoms of 0.01
Si3 \\sim Si16 \\sim Si17 \\sim Si18 \\sim C6AA \\sim C94 \\sim C95 \\sim C96
\\sim C101 \\sim C102 \\sim C103 \\sim C108 \\sim C109 \\sim C110 \\sim C111:
within 2A with sigma of 0.01 and sigma for terminal atoms of 0.02
O1 \\sim O2 \\sim C51 \\sim C52 \\sim C53 \\sim C54 \\sim C55 \\sim C56 \\sim
C57 \\sim C58: within 2A with sigma of 0.005 and sigma for terminal atoms of
0.01
4. Others
 Sof(Si3)=Sof(Si18)=Sof(C6AA)=Sof(H6AA)=Sof(H6AB)=Sof(H6AC)=Sof(H96D)=
 Sof(H96E)=Sof(H96F)=Sof(C108)=Sof(H10S)=Sof(H10T)=Sof(H10U)=Sof(C109)=
 Sof(H10V)=Sof(H10W)=Sof(H10X)=Sof(C110)=Sof(H11A)=Sof(H11B)=Sof(H11C)=
 Sof(C111)=Sof(H11D)=Sof(H11E)=Sof(H11F)=1-FVAR(1)
 Sof(Si16)=Sof(Si17)=Sof(C94)=Sof(H94A)=Sof(H94B)=Sof(H94C)=Sof(C95)=Sof(H95A)=
 Sof(H95B)=Sof(H95C)=Sof(H96A)=Sof(H96B)=Sof(H96C)=Sof(C101)=Sof(H10A)=
 Sof(H10B)=Sof(H10C)=Sof(C102)=Sof(H10D)=Sof(H10E)=Sof(H10F)=Sof(C103)=
 Sof(H10G)=Sof(H10H)=Sof(H10I)=FVAR(1)
 Sof(Si3B)=Sof(H21D)=Sof(H21E)=Sof(H21F)=Sof(C22B)=Sof(H22D)=Sof(H22E)=
 Sof(H22F)=Sof(C23B)=Sof(H23D)=Sof(H23E)=Sof(H23F)=1-FVAR(2)
 Sof(Si3A)=Sof(H21A)=Sof(H21B)=Sof(H21C)=Sof(C22A)=Sof(H22A)=Sof(H22B)=
 Sof(H22C)=Sof(C23A)=Sof(H23A)=Sof(H23B)=Sof(H23C)=FVAR(2)
5.a Secondary CH2 refined with riding coordinates:
 C51(H51A,H51B), C52(H52A,H52B), C53(H53A,H53B), C54(H54A,H54B), C55(H55A,
 H55B), C56(H56A,H56B), C57(H57A,H57B), C58(H58A,H58B)
5.b Aromatic/amide H refined with riding coordinates:
 N11(H11), N111(H111), C151(H151), C152(H152), C153(H153), C154(H154),
 C155(H155)
5.c Idealised Me refined as rotating group:
 C1(H1A,H1B,H1C), C2(H2A,H2B,H2C), C3(H3A,H3B,H3C), C4(H4A,H4B,H4C), C5(H5A,
 H5B,H5C), C6(H6A,H6B,H6C), C21(H21A,H21B,H21C), C21(H21D,H21E,H21F), C22A(H22A,
 H22B,H22C), C22B(H22D,H22E,H22F), C23A(H23A,H23B,H23C), C23B(H23D,H23E,H23F),
 C24(H24A,H24B,H24C), C25(H25A,H25B,H25C), C26(H26A,H26B,H26C), C31(H31A,H31B,
 H31C), C32(H32A,H32B,H32C), C33(H33A,H33B,H33C), C34(H34A,H34B,H34C), C35(H35A,
 H35B,H35C), C36(H36A,H36B,H36C), C41(H41A,H41B,H41C), C42(H42A,H42B,H42C),
 C43(H43A,H43B,H43C), C44(H44A,H44B,H44C), C45(H45A,H45B,H45C), C46(H46A,H46B,
 H46C), C6AA(H6AA,H6AB,H6AC), C61(H61A,H61B,H61C), C62(H62A,H62B,H62C),
 C63(H63A,H63B,H63C), C64(H64A,H64B,H64C), C65(H65A,H65B,H65C), C66(H66A,H66B,
 H66C), C71(H71A,H71B,H71C), C72(H72A,H72B,H72C), C73(H73A,H73B,H73C), C74(H74A,
 H74B,H74C), C75(H75A,H75B,H75C), C76(H76A,H76B,H76C), C81(H81A,H81B,H81C),
 C82(H82A,H82B,H82C), C83(H83A,H83B,H83C), C84(H84A,H84B,H84C), C85(H85A,H85B,
 H85C), C86(H86A,H86B,H86C), C91(H91A,H91B,H91C), C92(H92A,H92B,H92C), C93(H93A,
 H93B,H93C), C94(H94A,H94B,H94C), C95(H95A,H95B,H95C), C96(H96A,H96B,H96C),
 C96(H96D,H96E,H96F), C101(H10A,H10B,H10C), C102(H10D,H10E,H10F), C103(H10G,
 H10H,H10I), C104(H10J,H10K,H10L), C105(H10M,H10N,H10O), C106(H10P,H10Q,H10R),
 C108(H10S,H10T,H10U), C109(H10V,H10W,H10X), C110(H11A,H11B,H11C), C111(H11D,
 H11E,H11F), C120(H12A,H12B,H12C), C121(H12D,H12E,H12F), C122(H12G,H12H,H12I),
 C123(H12J,H12K,H12L), C124(H12M,H12N,H12O), C125(H12P,H12Q,H12R), C130(H13A,
 H13B,H13C), C131(H13D,H13E,H13F), C132(H13G,H13H,H13I), C133(H13J,H13K,H13L),
 C134(H13M,H13N,H13O), C135(H13P,H13Q,H13R), C140(H14A,H14B,H14C), C141(H14D,
 H14E,H14F), C142(H14G,H14H,H14I), C143(H14J,H14K,H14L), C144(H14M,H14N,H14O),
 C145(H14P,H14Q,H14R), C156(H15A,H15B,H15C)
;
_olex2_submission_special_instructions 'No special instructions were received'
_oxdiff_exptl_absorpt_empirical_details
;
Empirical correction (ABSPACK) includes:
- Absorption correction using spherical harmonics
- Frame scaling
- Detector area scaling
- B-factor correction
;
_oxdiff_exptl_absorpt_empirical_full_max 1.614
_oxdiff_exptl_absorpt_empirical_full_min 0.656

loop_
_space_group_symop_operation_xyz
'x, y, z'
'-x, -y, -z'

loop_
_atom_site_label
_atom_site_type_symbol
_atom_site_fract_x
_atom_site_fract_y
_atom_site_fract_z
_atom_site_U_iso_or_equiv
_atom_site_adp_type
_atom_site_occupancy
_atom_site_site_symmetry_order
_atom_site_calc_flag
_atom_site_refinement_flags_posn
_atom_site_refinement_flags_adp
_atom_site_refinement_flags_occupancy
_atom_site_disorder_assembly
_atom_site_disorder_group
U1 U 0.22691(2) 1.01371(2) 0.68411(2) 0.03583(6) Uani 1 1 d . . . . .
U2 U 0.26858(2) 0.96528(2) 0.86864(2) 0.04005(6) Uani 1 1 d . . . . .
Si1 Si 0.39906(11) 0.88077(11) 0.62846(11) 0.0430(4) Uani 1 1 d . . . . .
Si2 Si 0.31161(11) 0.95692(11) 0.53049(10) 0.0418(4) Uani 1 1 d . . . . .
Si3A Si 0.1121(4) 0.9200(5) 0.7077(5) 0.0611(17) Uani 0.545(12) 1 d D U P A 1
Si3B Si 0.1131(5) 0.9254(6) 0.6829(5) 0.0607(18) Uani 0.455(12) 1 d D U P A 2
Si4 Si 0.05261(11) 1.07683(14) 0.66732(13) 0.0566(6) Uani 1 1 d . . . . .
Si5 Si 0.44019(13) 0.91131(13) 0.88199(12) 0.0529(5) Uani 1 1 d . . . . .
Si6 Si 0.37768(11) 1.06679(11) 0.85931(11) 0.0438(4) Uani 1 1 d . . . . .
Si7 Si 0.18666(12) 1.02978(12) 1.01930(11) 0.0479(5) Uani 1 1 d . . . . .
Si8 Si 0.09701(11) 1.10030(11) 0.92080(11) 0.0446(4) Uani 1 1 d . . . . .
O1 O 0.2623(3) 1.1169(3) 0.6647(4) 0.0645(14) Uani 1 1 d . U . . .
O2 O 0.2275(5) 0.8640(4) 0.8958(5) 0.097(2) Uani 1 1 d . U . . .
N1 N 0.2483(3) 0.9866(3) 0.7758(3) 0.0435(14) Uani 1 1 d . . . . .
N2 N 0.3195(3) 0.9413(3) 0.6123(3) 0.0356(12) Uani 1 1 d . . . . .
N3 N 0.1214(3) 1.0024(4) 0.6803(4) 0.0489(16) Uani 1 1 d . . . . .
N4 N 0.3703(3) 0.9850(3) 0.8713(3) 0.0403(13) Uani 1 1 d . . . . .
N5 N 0.1750(3) 1.0394(3) 0.9385(3) 0.0380(12) Uani 1 1 d . . . . .
C1 C 0.4399(6) 0.8082(5) 0.5679(5) 0.071(3) Uani 1 1 d . . . . .
H1A H 0.407173 0.784182 0.569795 0.107 Uiso 1 1 calc GR . . . .
H1B H 0.483696 0.776718 0.578577 0.107 Uiso 1 1 calc GR . . . .
H1C H 0.450051 0.826400 0.524203 0.107 Uiso 1 1 calc GR . . . .
C2 C 0.3865(6) 0.8376(7) 0.7089(5) 0.080(3) Uani 1 1 d . . . . .
H2A H 0.363036 0.871916 0.743099 0.120 Uiso 1 1 calc GR . . . .
H2B H 0.432328 0.808401 0.717092 0.120 Uiso 1 1 calc GR . . . .
H2C H 0.357500 0.810019 0.708649 0.120 Uiso 1 1 calc GR . . . .
C3 C 0.4645(5) 0.9244(6) 0.6278(9) 0.097(5) Uani 1 1 d . . . . .
H3A H 0.473234 0.946128 0.585633 0.146 Uiso 1 1 calc GR . . . .
H3B H 0.508614 0.890736 0.635520 0.146 Uiso 1 1 calc GR . . . .
H3C H 0.445289 0.958861 0.661937 0.146 Uiso 1 1 calc GR . . . .
C4 C 0.3908(5) 0.9704(5) 0.4742(5) 0.063(2) Uani 1 1 d . . . . .
H4A H 0.396942 1.010694 0.487866 0.095 Uiso 1 1 calc GR . . . .
H4B H 0.383231 0.976973 0.429785 0.095 Uiso 1 1 calc GR . . . .
H4C H 0.432899 0.930580 0.475835 0.095 Uiso 1 1 calc GR . . . .
C5 C 0.2330(5) 1.0400(5) 0.5295(5) 0.057(2) Uani 1 1 d . . . . .
H5A H 0.193075 1.038447 0.563727 0.086 Uiso 1 1 calc GR . . . .
H5B H 0.219855 1.045215 0.487360 0.086 Uiso 1 1 calc GR . . . .
H5C H 0.246013 1.078519 0.536952 0.086 Uiso 1 1 calc GR . . . .
C6 C 0.2917(6) 0.8887(5) 0.4944(5) 0.066(3) Uani 1 1 d . . . . .
H6A H 0.331463 0.845848 0.492242 0.099 Uiso 1 1 calc GR . . . .
H6B H 0.283792 0.902289 0.450650 0.099 Uiso 1 1 calc GR . . . .
H6C H 0.249446 0.882702 0.521545 0.099 Uiso 1 1 calc GR . . . .
C21 C 0.2013(5) 0.8547(5) 0.6935(5) 0.0687(19) Uani 1 1 d D U . . .
H21A H 0.224673 0.856098 0.648030 0.103 Uiso 0.545(12) 1 calc GR . P A 1
H21B H 0.197735 0.809750 0.703639 0.103 Uiso 0.545(12) 1 calc GR . P A 1
H21C H 0.228563 0.863722 0.721358 0.103 Uiso 0.545(12) 1 calc GR . P A 1
H21D H 0.238066 0.853530 0.655019 0.103 Uiso 0.455(12) 1 calc GR . P A 2
H21E H 0.194973 0.810585 0.699062 0.103 Uiso 0.455(12) 1 calc GR . P A 2
H21F H 0.214924 0.864630 0.731756 0.103 Uiso 0.455(12) 1 calc GR . P A 2
C22A C 0.0560(8) 0.8965(10) 0.6630(9) 0.070(3) Uani 0.545(12) 1 d D U P A 1
H22A H 0.006270 0.919939 0.682361 0.106 Uiso 0.545(12) 1 calc GR . P A 1
H22B H 0.066563 0.847312 0.665725 0.106 Uiso 0.545(12) 1 calc GR . P A 1
H22C H 0.065719 0.909955 0.617420 0.106 Uiso 0.545(12) 1 calc GR . P A 1
C22B C 0.0919(12) 0.9010(12) 0.6076(11) 0.069(4) Uani 0.455(12) 1 d D U P A 2
H22D H 0.044646 0.930660 0.603561 0.104 Uiso 0.455(12) 1 calc GR . P A 2
H22E H 0.094099 0.853688 0.611373 0.104 Uiso 0.455(12) 1 calc GR . P A 2
H22F H 0.126226 0.906062 0.569247 0.104 Uiso 0.455(12) 1 calc GR . P A 2
C23A C 0.0728(9) 0.9177(10) 0.7983(7) 0.073(4) Uani 0.545(12) 1 d D U P A 1
H23A H 0.110034 0.906981 0.822646 0.109 Uiso 0.545(12) 1 calc GR . P A 1
H23B H 0.051043 0.882788 0.806724 0.109 Uiso 0.545(12) 1 calc GR . P A 1
H23C H 0.037168 0.962032 0.811881 0.109 Uiso 0.545(12) 1 calc GR . P A 1
C23B C 0.0396(12) 0.9225(12) 0.7554(11) 0.074(3) Uani 0.455(12) 1 d D U P A 2
H23D H 0.042316 0.945376 0.792469 0.111 Uiso 0.455(12) 1 calc GR . P A 2
H23E H 0.045035 0.875134 0.766699 0.111 Uiso 0.455(12) 1 calc GR . P A 2
H23F H -0.006166 0.945554 0.743858 0.111 Uiso 0.455(12) 1 calc GR . P A 2
C24 C 0.0250(5) 1.0766(8) 0.5871(6) 0.087(4) Uani 1 1 d . . . . .
H24A H 0.066210 1.067685 0.551322 0.131 Uiso 1 1 calc GR . . . .
H24B H -0.009965 1.120963 0.580613 0.131 Uiso 1 1 calc GR . . . .
H24C H 0.004629 1.041203 0.588354 0.131 Uiso 1 1 calc GR . . . .
C25 C -0.0286(5) 1.0970(7) 0.7348(7) 0.089(4) Uani 1 1 d . . . . .
H25A H -0.051491 1.063849 0.734497 0.133 Uiso 1 1 calc GR . . . .
H25B H -0.061108 1.142690 0.728349 0.133 Uiso 1 1 calc GR . . . .
H25C H -0.015148 1.094874 0.776491 0.133 Uiso 1 1 calc GR . . . .
C26 C 0.0861(5) 1.1517(4) 0.6622(5) 0.061(2) Uani 1 1 d . . . . .
H26A H 0.103039 1.152719 0.701394 0.091 Uiso 1 1 calc GR . . . .
H26B H 0.047713 1.194377 0.658296 0.091 Uiso 1 1 calc GR . . . .
H26C H 0.124643 1.145981 0.624188 0.091 Uiso 1 1 calc GR . . . .
C31 C 0.4050(6) 0.8379(4) 0.8862(5) 0.065(3) Uani 1 1 d . . . . .
H31A H 0.367045 0.843275 0.924661 0.097 Uiso 1 1 calc GR . . . .
H31B H 0.443036 0.794558 0.888798 0.097 Uiso 1 1 calc GR . . . .
H31C H 0.386897 0.838460 0.847310 0.097 Uiso 1 1 calc GR . . . .
C32 C 0.5194(6) 0.8893(7) 0.8117(7) 0.093(4) Uani 1 1 d . . . . .
H32A H 0.550131 0.842284 0.816266 0.140 Uiso 1 1 calc GR . . . .
H32B H 0.545383 0.919868 0.811865 0.140 Uiso 1 1 calc GR . . . .
H32C H 0.503675 0.894445 0.770884 0.140 Uiso 1 1 calc GR . . . .
C33 C 0.4718(6) 0.9098(6) 0.9599(6) 0.074(3) Uani 1 1 d . . . . .
H33A H 0.487791 0.948120 0.960008 0.112 Uiso 1 1 calc GR . . . .
H33B H 0.510812 0.867141 0.962453 0.112 Uiso 1 1 calc GR . . . .
H33C H 0.433144 0.913210 0.997276 0.112 Uiso 1 1 calc GR . . . .
C34 C 0.4451(7) 1.0702(7) 0.7829(6) 0.081(3) Uani 1 1 d . . . . .
H34A H 0.491718 1.039086 0.787355 0.122 Uiso 1 1 calc GR . . . .
H34B H 0.445690 1.116572 0.776433 0.122 Uiso 1 1 calc GR . . . .
H34C H 0.432602 1.056820 0.745569 0.122 Uiso 1 1 calc GR . . . .
C35 C 0.4041(6) 1.0951(5) 0.9295(5) 0.063(2) Uani 1 1 d . . . . .
H35A H 0.371204 1.092738 0.969967 0.094 Uiso 1 1 calc GR . . . .
H35B H 0.403068 1.141919 0.922047 0.094 Uiso 1 1 calc GR . . . .
H35C H 0.451721 1.065241 0.932427 0.094 Uiso 1 1 calc GR . . . .
C36 C 0.2887(5) 1.1306(4) 0.8501(5) 0.057(2) Uani 1 1 d . . . . .
H36A H 0.275394 1.118236 0.812810 0.086 Uiso 1 1 calc GR . . . .
H36B H 0.291704 1.176088 0.843432 0.086 Uiso 1 1 calc GR . . . .
H36C H 0.253363 1.130368 0.889412 0.086 Uiso 1 1 calc GR . . . .
C41 C 0.2642(7) 0.9467(6) 1.0229(5) 0.081(3) Uani 1 1 d . . . . .
H41A H 0.250550 0.908049 1.017102 0.122 Uiso 1 1 calc GR . . . .
H41B H 0.277047 0.943013 1.065050 0.122 Uiso 1 1 calc GR . . . .
H41C H 0.304451 0.946661 0.988411 0.122 Uiso 1 1 calc GR . . . .
C42 C 0.2120(6) 1.0995(6) 1.0468(5) 0.062(2) Uani 1 1 d . . . . .
H42A H 0.255084 1.101333 1.017485 0.093 Uiso 1 1 calc GR . . . .
H42B H 0.220112 1.089705 1.090878 0.093 Uiso 1 1 calc GR . . . .
H42C H 0.174009 1.143246 1.046116 0.093 Uiso 1 1 calc GR . . . .
C43 C 0.1082(6) 1.0215(6) 1.0810(5) 0.070(3) Uani 1 1 d . . . . .
H43A H 0.066709 1.062058 1.079393 0.105 Uiso 1 1 calc GR . . . .
H43B H 0.118134 1.016718 1.124489 0.105 Uiso 1 1 calc GR . . . .
H43C H 0.099158 0.981318 1.071032 0.105 Uiso 1 1 calc GR . . . .
C44 C 0.1089(6) 1.1306(9) 0.8339(6) 0.108(5) Uani 1 1 d . . . . .
H44A H 0.137061 1.159986 0.827708 0.162 Uiso 1 1 calc GR . . . .
H44B H 0.062804 1.156122 0.824078 0.162 Uiso 1 1 calc GR . . . .
H44C H 0.132955 1.091376 0.804994 0.162 Uiso 1 1 calc GR . . . .
C45 C 0.0240(6) 1.0653(6) 0.9340(8) 0.086(4) Uani 1 1 d . . . . .
H45A H 0.019698 1.043655 0.976695 0.129 Uiso 1 1 calc GR . . . .
H45B H 0.034386 1.031742 0.900423 0.129 Uiso 1 1 calc GR . . . .
H45C H -0.020215 1.102331 0.931733 0.129 Uiso 1 1 calc GR . . . .
C46 C 0.0612(7) 1.1801(5) 0.9734(6) 0.081(3) Uani 1 1 d . . . . .
H46A H 0.046075 1.168219 1.018610 0.122 Uiso 1 1 calc GR . . . .
H46B H 0.021143 1.213619 0.958379 0.122 Uiso 1 1 calc GR . . . .
H46C H 0.098157 1.199428 0.970138 0.122 Uiso 1 1 calc GR . . . .
C51 C 0.3348(6) 1.1027(6) 0.6329(8) 0.085(2) Uani 1 1 d . U . . .
H51A H 0.364791 1.065839 0.656664 0.101 Uiso 1 1 calc R . . . .
H51B H 0.342162 1.086077 0.588559 0.101 Uiso 1 1 calc R . . . .
C52 C 0.3565(7) 1.1586(6) 0.6287(8) 0.086(2) Uani 1 1 d . U . . .
H52A H 0.369145 1.171804 0.582915 0.103 Uiso 1 1 calc R . . . .
H52B H 0.397863 1.147927 0.648433 0.103 Uiso 1 1 calc R . . . .
C53 C 0.2937(6) 1.2158(5) 0.6659(6) 0.0722(19) Uani 1 1 d . U . . .
H53A H 0.305024 1.227630 0.705253 0.087 Uiso 1 1 calc R . . . .
H53B H 0.281390 1.256837 0.638423 0.087 Uiso 1 1 calc R . . . .
C54 C 0.2328(5) 1.1892(4) 0.6844(6) 0.0613(17) Uani 1 1 d . U . . .
H54A H 0.213291 1.193426 0.731644 0.074 Uiso 1 1 calc R . . . .
H54B H 0.194910 1.215150 0.661527 0.074 Uiso 1 1 calc R . . . .
C55 C 0.1607(8) 0.8681(7) 0.9415(9) 0.117(3) Uani 1 1 d . U . . .
H55A H 0.162358 0.879505 0.985326 0.141 Uiso 1 1 calc R . . . .
H55B H 0.121053 0.904465 0.927523 0.141 Uiso 1 1 calc R . . . .
C56 C 0.1501(9) 0.8041(7) 0.9435(10) 0.123(3) Uani 1 1 d . U . . .
H56A H 0.102422 0.811183 0.937158 0.147 Uiso 1 1 calc R . . . .
H56B H 0.155131 0.781500 0.985847 0.147 Uiso 1 1 calc R . . . .
C57 C 0.2029(8) 0.7628(7) 0.8917(9) 0.114(3) Uani 1 1 d . U . . .
H57A H 0.182298 0.762589 0.854128 0.136 Uiso 1 1 calc R . . . .
H57B H 0.222969 0.715430 0.906613 0.136 Uiso 1 1 calc R . . . .
C58 C 0.2571(8) 0.7936(6) 0.8742(8) 0.104(3) Uani 1 1 d . U . . .
H58A H 0.297006 0.768203 0.894830 0.125 Uiso 1 1 calc R . . . .
H58B H 0.274723 0.791767 0.826656 0.125 Uiso 1 1 calc R . . . .
U3 U 0.90556(2) 0.57831(2) 0.80420(2) 0.02795(5) Uani 1 1 d . . . . .
U4 U 0.78408(2) 0.60459(2) 0.67189(2) 0.02986(5) Uani 1 1 d . . . . .
U5 U 0.71697(2) 0.43406(2) 0.63622(2) 0.02972(5) Uani 1 1 d . . . . .
U6 U 0.54056(2) 0.41233(2) 0.74910(2) 0.03396(5) Uani 1 1 d . . . . .
Si1A Si 0.47431(12) 0.55966(11) 0.85246(10) 0.0453(5) Uani 1 1 d . . . . .
Si3 Si 0.6843(3) 0.7792(3) 0.6255(4) 0.0465(15) Uani 0.373(6) 1 d D U P B 2
Si9 Si 0.95013(12) 0.39611(11) 0.82937(10) 0.0442(4) Uani 1 1 d . . . . .
Si10 Si 1.03393(10) 0.44434(12) 0.70919(10) 0.0452(5) Uani 1 1 d . . . . .
Si11 Si 0.83196(9) 0.61364(10) 0.96847(8) 0.0340(4) Uani 1 1 d . . . . .
Si12 Si 0.71781(9) 0.64980(10) 0.89395(9) 0.0339(4) Uani 1 1 d . . . . .
Si13 Si 1.05837(11) 0.61285(13) 0.83733(9) 0.0472(5) Uani 1 1 d . . . . .
Si14 Si 0.94766(12) 0.72588(12) 0.78383(10) 0.0459(5) Uani 1 1 d . . . . .
Si15 Si 0.84291(11) 0.70825(11) 0.55436(10) 0.0414(4) Uani 1 1 d . . . . .
Si16 Si 0.68420(18) 0.7530(2) 0.5981(2) 0.0441(9) Uani 0.627(6) 1 d D U P B 1
Si17 Si 0.84707(17) 0.2819(2) 0.5521(2) 0.0437(10) Uani 0.627(6) 1 d D U P B 1
Si18 Si 0.8525(3) 0.3134(4) 0.5272(3) 0.0432(15) Uani 0.373(6) 1 d D U P B 2
Si19 Si 0.72510(14) 0.38128(14) 0.48392(10) 0.0542(6) Uani 1 1 d . . . . .
Si20 Si 0.44138(10) 0.58086(10) 0.71684(10) 0.0382(4) Uani 1 1 d . . . . .
Si21 Si 0.68594(14) 0.29793(13) 0.82095(11) 0.0514(5) Uani 1 1 d . . . . .
Si22 Si 0.53962(16) 0.29979(15) 0.88159(12) 0.0594(6) Uani 1 1 d . . . . .
Si23 Si 0.52009(12) 0.30093(12) 0.64958(11) 0.0495(5) Uani 1 1 d . . . . .
Si24 Si 0.37964(12) 0.37908(13) 0.73534(11) 0.0505(5) Uani 1 1 d . . . . .
N6 N 0.9698(3) 0.4611(3) 0.7817(3) 0.0374(12) Uani 1 1 d . . . . .
N7 N 0.8081(3) 0.6175(3) 0.8930(2) 0.0291(10) Uani 1 1 d . . . . .
N8 N 0.9776(3) 0.6420(3) 0.8118(3) 0.0370(13) Uani 1 1 d . . . . .
N9 N 0.7668(3) 0.7030(3) 0.6062(3) 0.0427(14) Uani 1 1 d . . . . .
N10 N 0.7707(3) 0.3596(4) 0.5477(3) 0.0475(16) Uani 1 1 d D . . . .
N11 N 0.8584(3) 0.6023(3) 0.7241(3) 0.0339(11) Uani 1 1 d . . . . .
H11 H 0.884058 0.622813 0.697943 0.041 Uiso 1 1 calc R . . . .
N12 N 0.4770(3) 0.5274(3) 0.7781(3) 0.0363(12) Uani 1 1 d . . . . .
N13 N 0.5960(4) 0.3317(3) 0.8237(3) 0.0422(14) Uani 1 1 d . . . . .
N14 N 0.4718(3) 0.3600(3) 0.7127(3) 0.0394(13) Uani 1 1 d . . . . .
N111 N 0.6152(5) 0.4254(4) 0.6785(4) 0.067(2) Uani 1 1 d . . . . .
H111 H 0.596227 0.430910 0.644564 0.080 Uiso 1 1 calc R . . . .
C6AA C 0.6547(13) 0.8180(14) 0.5481(10) 0.068(5) Uani 0.373(6) 1 d D U P B 2
H6AA H 0.693516 0.827104 0.517814 0.103 Uiso 0.373(6) 1 calc GR . P B 2
H6AB H 0.614796 0.860543 0.558355 0.103 Uiso 0.373(6) 1 calc GR . P B 2
H6AC H 0.640437 0.786236 0.528325 0.103 Uiso 0.373(6) 1 calc GR . P B 2
C61 C 1.0131(5) 0.3591(5) 0.8880(5) 0.061(2) Uani 1 1 d . . . . .
H61A H 1.060390 0.334357 0.863271 0.092 Uiso 1 1 calc GR . . . .
H61B H 0.996426 0.327955 0.918516 0.092 Uiso 1 1 calc GR . . . .
H61C H 1.014545 0.396072 0.912021 0.092 Uiso 1 1 calc GR . . . .
C62 C 0.9538(6) 0.3201(5) 0.7824(5) 0.064(2) Uani 1 1 d . . . . .
H62A H 0.916993 0.335058 0.757260 0.097 Uiso 1 1 calc GR . . . .
H62B H 0.946426 0.284691 0.813077 0.097 Uiso 1 1 calc GR . . . .
H62C H 0.999866 0.301994 0.753098 0.097 Uiso 1 1 calc GR . . . .
C63 C 0.8561(5) 0.4293(5) 0.8780(5) 0.057(2) Uani 1 1 d . . . . .
H63A H 0.847085 0.472865 0.897623 0.085 Uiso 1 1 calc GR . . . .
H63B H 0.849174 0.396565 0.912093 0.085 Uiso 1 1 calc GR . . . .
H63C H 0.823619 0.435423 0.849250 0.085 Uiso 1 1 calc GR . . . .
C64 C 1.0051(4) 0.4169(5) 0.6394(4) 0.057(2) Uani 1 1 d . . . . .
H64A H 0.997898 0.373544 0.650362 0.086 Uiso 1 1 calc GR . . . .
H64B H 1.041536 0.411690 0.599820 0.086 Uiso 1 1 calc GR . . . .
H64C H 0.961064 0.451503 0.632538 0.086 Uiso 1 1 calc GR . . . .
C65 C 1.1205(5) 0.3747(5) 0.7188(5) 0.068(3) Uani 1 1 d . . . . .
H65A H 1.137633 0.387075 0.753502 0.102 Uiso 1 1 calc GR . . . .
H65B H 1.155425 0.369667 0.678090 0.102 Uiso 1 1 calc GR . . . .
H65C H 1.112561 0.331605 0.729628 0.102 Uiso 1 1 calc GR . . . .
C66 C 1.0540(5) 0.5247(5) 0.6780(4) 0.058(2) Uani 1 1 d . . . . .
H66A H 1.010061 0.562100 0.676061 0.088 Uiso 1 1 calc GR . . . .
H66B H 1.084499 0.516234 0.634695 0.088 Uiso 1 1 calc GR . . . .
H66C H 1.077860 0.536689 0.707487 0.088 Uiso 1 1 calc GR . . . .
C71 C 0.9225(4) 0.5459(5) 0.9635(4) 0.0456(17) Uani 1 1 d . . . . .
H71A H 0.921691 0.502361 0.951558 0.068 Uiso 1 1 calc GR . . . .
H71B H 0.935482 0.541411 1.005689 0.068 Uiso 1 1 calc GR . . . .
H71C H 0.957078 0.558942 0.930729 0.068 Uiso 1 1 calc GR . . . .
C72 C 0.8383(5) 0.6975(5) 0.9900(4) 0.054(2) Uani 1 1 d . . . . .
H72A H 0.872526 0.709408 0.955883 0.082 Uiso 1 1 calc GR . . . .
H72B H 0.853330 0.692323 1.031268 0.082 Uiso 1 1 calc GR . . . .
H72C H 0.792182 0.733583 0.993976 0.082 Uiso 1 1 calc GR . . . .
C73 C 0.7724(4) 0.5880(5) 1.0402(4) 0.055(2) Uani 1 1 d . . . . .
H73A H 0.724795 0.621802 1.046256 0.083 Uiso 1 1 calc GR . . . .
H73B H 0.790545 0.585648 1.079444 0.083 Uiso 1 1 calc GR . . . .
H73C H 0.771231 0.543525 1.031954 0.083 Uiso 1 1 calc GR . . . .
C74 C 0.6728(4) 0.5848(5) 0.9240(4) 0.0478(18) Uani 1 1 d . . . . .
H74A H 0.693143 0.545709 0.894693 0.072 Uiso 1 1 calc GR . . . .
H74B H 0.622358 0.605756 0.924998 0.072 Uiso 1 1 calc GR . . . .
H74C H 0.679762 0.569588 0.967674 0.072 Uiso 1 1 calc GR . . . .
C75 C 0.6969(4) 0.6750(5) 0.8102(4) 0.0490(19) Uani 1 1 d . . . . .
H75A H 0.707902 0.633976 0.785269 0.074 Uiso 1 1 calc GR . . . .
H75B H 0.725240 0.701629 0.787479 0.074 Uiso 1 1 calc GR . . . .
H75C H 0.646947 0.702228 0.814957 0.074 Uiso 1 1 calc GR . . . .
C76 C 0.6675(5) 0.7314(5) 0.9437(4) 0.055(2) Uani 1 1 d . . . . .
H76A H 0.670615 0.721891 0.989184 0.082 Uiso 1 1 calc GR . . . .
H76B H 0.618102 0.747803 0.940466 0.082 Uiso 1 1 calc GR . . . .
H76C H 0.688108 0.766102 0.926988 0.082 Uiso 1 1 calc GR . . . .
C81 C 1.0965(5) 0.5149(5) 0.8412(4) 0.057(2) Uani 1 1 d . . . . .
H81A H 1.060992 0.496376 0.836594 0.085 Uiso 1 1 calc GR . . . .
H81B H 1.109986 0.500741 0.882897 0.085 Uiso 1 1 calc GR . . . .
H81C H 1.137952 0.497978 0.805996 0.085 Uiso 1 1 calc GR . . . .
C82 C 1.0511(5) 0.6451(6) 0.9211(4) 0.063(3) Uani 1 1 d . . . . .
H82A H 1.010062 0.639498 0.950984 0.095 Uiso 1 1 calc GR . . . .
H82B H 1.045788 0.693222 0.918231 0.095 Uiso 1 1 calc GR . . . .
H82C H 1.093626 0.619040 0.936992 0.095 Uiso 1 1 calc GR . . . .
C83 C 1.1307(5) 0.6396(7) 0.7821(5) 0.073(3) Uani 1 1 d . . . . .
H83A H 1.145327 0.615944 0.740575 0.109 Uiso 1 1 calc GR . . . .
H83B H 1.170988 0.627837 0.802695 0.109 Uiso 1 1 calc GR . . . .
H83C H 1.112722 0.688741 0.774778 0.109 Uiso 1 1 calc GR . . . .
C84 C 0.9617(6) 0.7893(6) 0.8339(5) 0.069(3) Uani 1 1 d . . . . .
H84A H 0.942569 0.783798 0.879875 0.104 Uiso 1 1 calc GR . . . .
H84B H 0.937617 0.835677 0.820115 0.104 Uiso 1 1 calc GR . . . .
H84C H 1.012069 0.781027 0.827316 0.104 Uiso 1 1 calc GR . . . .
C85 C 0.9926(6) 0.7342(6) 0.6963(5) 0.068(3) Uani 1 1 d . . . . .
H85A H 1.043504 0.719247 0.692822 0.102 Uiso 1 1 calc GR . . . .
H85B H 0.975214 0.781696 0.682575 0.102 Uiso 1 1 calc GR . . . .
H85C H 0.982290 0.705870 0.668555 0.102 Uiso 1 1 calc GR . . . .
C86 C 0.8487(5) 0.7561(4) 0.7883(4) 0.0504(19) Uani 1 1 d . . . . .
H86A H 0.839152 0.730253 0.757562 0.076 Uiso 1 1 calc GR . . . .
H86B H 0.831641 0.804515 0.777354 0.076 Uiso 1 1 calc GR . . . .
H86C H 0.824611 0.749106 0.832268 0.076 Uiso 1 1 calc GR . . . .
C91 C 0.9179(5) 0.6217(5) 0.5565(4) 0.056(2) Uani 1 1 d . . . . .
H91A H 0.926155 0.612662 0.600573 0.084 Uiso 1 1 calc GR . . . .
H91B H 0.960949 0.623147 0.526822 0.084 Uiso 1 1 calc GR . . . .
H91C H 0.904642 0.585672 0.543133 0.084 Uiso 1 1 calc GR . . . .
C92 C 0.8707(5) 0.7781(5) 0.5774(6) 0.064(2) Uani 1 1 d . . . . .
H92A H 0.840289 0.822190 0.564266 0.096 Uiso 1 1 calc GR . . . .
H92B H 0.919572 0.770475 0.555410 0.096 Uiso 1 1 calc GR . . . .
H92C H 0.866652 0.777580 0.624365 0.096 Uiso 1 1 calc GR . . . .
C93 C 0.8353(6) 0.7248(5) 0.4652(4) 0.060(2) Uani 1 1 d . . . . .
H93A H 0.822916 0.688949 0.450039 0.090 Uiso 1 1 calc GR . . . .
H93B H 0.880369 0.724895 0.438652 0.090 Uiso 1 1 calc GR . . . .
H93C H 0.798761 0.768892 0.461424 0.090 Uiso 1 1 calc GR . . . .
C94 C 0.6790(8) 0.8449(6) 0.5880(10) 0.069(4) Uani 0.627(6) 1 d D U P B 1
H94A H 0.687025 0.859787 0.627145 0.103 Uiso 0.627(6) 1 calc GR . P B 1
H94B H 0.632418 0.873387 0.581128 0.103 Uiso 0.627(6) 1 calc GR . P B 1
H94C H 0.714961 0.848793 0.550637 0.103 Uiso 0.627(6) 1 calc GR . P B 1
C95 C 0.6512(8) 0.7338(8) 0.5277(7) 0.064(4) Uani 0.627(6) 1 d D U P B 1
H95A H 0.688872 0.724472 0.488694 0.096 Uiso 0.627(6) 1 calc GR . P B 1
H95B H 0.610912 0.773022 0.519914 0.096 Uiso 0.627(6) 1 calc GR . P B 1
H95C H 0.636873 0.694076 0.538332 0.096 Uiso 0.627(6) 1 calc GR . P B 1
C96 C 0.6149(4) 0.7476(4) 0.6741(4) 0.0459(15) Uani 1 1 d D U . . .
H96A H 0.600410 0.709109 0.670025 0.069 Uiso 0.627(6) 1 calc GR . P B 1
H96B H 0.573958 0.789700 0.678415 0.069 Uiso 0.627(6) 1 calc GR . P B 1
H96C H 0.635148 0.741363 0.712587 0.069 Uiso 0.627(6) 1 calc GR . P B 1
H96D H 0.583430 0.746290 0.646756 0.069 Uiso 0.373(6) 1 calc GR . P B 2
H96E H 0.587859 0.778165 0.710778 0.069 Uiso 0.373(6) 1 calc GR . P B 2
H96F H 0.637060 0.701887 0.690353 0.069 Uiso 0.373(6) 1 calc GR . P B 2
C101 C 0.9050(9) 0.2941(12) 0.6047(9) 0.059(4) Uani 0.627(6) 1 d D U P B 1
H10A H 0.929114 0.324575 0.582633 0.089 Uiso 0.627(6) 1 calc GR . P B 1
H10B H 0.939806 0.250066 0.612181 0.089 Uiso 0.627(6) 1 calc GR . P B 1
H10C H 0.875654 0.313948 0.646356 0.089 Uiso 0.627(6) 1 calc GR . P B 1
C102 C 0.9099(8) 0.2581(10) 0.4687(7) 0.071(4) Uani 0.627(6) 1 d D U P B 1
H10D H 0.882832 0.259969 0.436044 0.106 Uiso 0.627(6) 1 calc GR . P B 1
H10E H 0.943845 0.212066 0.470646 0.106 Uiso 0.627(6) 1 calc GR . P B 1
H10F H 0.934975 0.290208 0.457142 0.106 Uiso 0.627(6) 1 calc GR . P B 1
C103 C 0.8224(7) 0.2035(6) 0.5819(8) 0.060(4) Uani 0.627(6) 1 d D U P B 1
H10G H 0.806137 0.205552 0.629077 0.090 Uiso 0.627(6) 1 calc GR . P B 1
H10H H 0.863663 0.162368 0.570008 0.090 Uiso 0.627(6) 1 calc GR . P B 1
H10I H 0.784865 0.202684 0.561797 0.090 Uiso 0.627(6) 1 calc GR . P B 1
C104 C 0.7740(8) 0.4045(7) 0.4032(5) 0.088(4) Uani 1 1 d . . . . .
H10J H 0.740664 0.426250 0.375157 0.132 Uiso 1 1 calc GR . . . .
H10K H 0.809872 0.363336 0.382223 0.132 Uiso 1 1 calc GR . . . .
H10L H 0.796435 0.435976 0.410624 0.132 Uiso 1 1 calc GR . . . .
C105 C 0.6964(6) 0.3105(6) 0.4643(5) 0.069(3) Uani 1 1 d . . . . .
H10M H 0.737330 0.273990 0.441333 0.104 Uiso 1 1 calc GR . . . .
H10N H 0.661868 0.328410 0.436832 0.104 Uiso 1 1 calc GR . . . .
H10O H 0.675214 0.292581 0.504542 0.104 Uiso 1 1 calc GR . . . .
C106 C 0.6427(5) 0.4599(5) 0.5103(5) 0.061(2) Uani 1 1 d . . . . .
H10P H 0.656603 0.497459 0.518795 0.092 Uiso 1 1 calc GR . . . .
H10Q H 0.613191 0.449314 0.549793 0.092 Uiso 1 1 calc GR . . . .
H10R H 0.616120 0.472886 0.475800 0.092 Uiso 1 1 calc GR . . . .
C108 C 0.9144(12) 0.3550(13) 0.4736(12) 0.063(6) Uani 0.373(6) 1 d D U P B 2
H10S H 0.898692 0.370537 0.433028 0.094 Uiso 0.373(6) 1 calc GR . P B 2
H10T H 0.962282 0.321832 0.464143 0.094 Uiso 0.373(6) 1 calc GR . P B 2
H10U H 0.913609 0.393872 0.496429 0.094 Uiso 0.373(6) 1 calc GR . P B 2
C109 C 0.8643(14) 0.2314(11) 0.4858(13) 0.062(5) Uani 0.373(6) 1 d D U P B 2
H10V H 0.833432 0.209194 0.512492 0.094 Uiso 0.373(6) 1 calc GR . P B 2
H10W H 0.913260 0.200846 0.480422 0.094 Uiso 0.373(6) 1 calc GR . P B 2
H10X H 0.852114 0.242285 0.443189 0.094 Uiso 0.373(6) 1 calc GR . P B 2
C110 C 0.8816(13) 0.290(2) 0.6087(10) 0.052(5) Uani 0.373(6) 1 d D U P B 2
H11A H 0.864076 0.331128 0.635552 0.078 Uiso 0.373(6) 1 calc GR . P B 2
H11B H 0.933042 0.271766 0.600794 0.078 Uiso 0.373(6) 1 calc GR . P B 2
H11C H 0.862531 0.256366 0.631185 0.078 Uiso 0.373(6) 1 calc GR . P B 2
C111 C 0.6880(13) 0.8503(11) 0.6729(14) 0.067(5) Uani 0.373(6) 1 d D U P B 2
H11D H 0.696181 0.833561 0.715908 0.100 Uiso 0.373(6) 1 calc GR . P B 2
H11E H 0.643432 0.888517 0.677370 0.100 Uiso 0.373(6) 1 calc GR . P B 2
H11F H 0.726445 0.865298 0.649665 0.100 Uiso 0.373(6) 1 calc GR . P B 2
C120 C 0.5472(5) 0.4986(5) 0.8905(4) 0.056(2) Uani 1 1 d . . . . .
H12A H 0.538312 0.456082 0.901600 0.083 Uiso 1 1 calc GR . . . .
H12B H 0.548591 0.518937 0.929843 0.083 Uiso 1 1 calc GR . . . .
H12C H 0.592354 0.489398 0.859729 0.083 Uiso 1 1 calc GR . . . .
C121 C 0.4888(6) 0.6452(5) 0.8441(5) 0.062(2) Uani 1 1 d . . . . .
H12D H 0.534242 0.639976 0.815015 0.094 Uiso 1 1 calc GR . . . .
H12E H 0.488528 0.659977 0.886786 0.094 Uiso 1 1 calc GR . . . .
H12F H 0.451179 0.679111 0.826301 0.094 Uiso 1 1 calc GR . . . .
C122 C 0.3854(5) 0.5737(6) 0.9127(5) 0.069(3) Uani 1 1 d . . . . .
H12G H 0.347022 0.602554 0.892450 0.103 Uiso 1 1 calc GR . . . .
H12H H 0.384583 0.595825 0.951800 0.103 Uiso 1 1 calc GR . . . .
H12I H 0.379699 0.529793 0.924210 0.103 Uiso 1 1 calc GR . . . .
C123 C 0.4957(4) 0.6347(4) 0.6749(4) 0.0491(18) Uani 1 1 d . . . . .
H12J H 0.497812 0.664635 0.706674 0.074 Uiso 1 1 calc GR . . . .
H12K H 0.473754 0.662192 0.640766 0.074 Uiso 1 1 calc GR . . . .
H12L H 0.543399 0.604888 0.655729 0.074 Uiso 1 1 calc GR . . . .
C124 C 0.3475(4) 0.6426(5) 0.7471(6) 0.063(2) Uani 1 1 d . . . . .
H12M H 0.316267 0.616918 0.763423 0.094 Uiso 1 1 calc GR . . . .
H12N H 0.331457 0.671996 0.711310 0.094 Uiso 1 1 calc GR . . . .
H12O H 0.346994 0.670596 0.781979 0.094 Uiso 1 1 calc GR . . . .
C125 C 0.4392(5) 0.5286(5) 0.6478(4) 0.0510(19) Uani 1 1 d . . . . .
H12P H 0.485799 0.494330 0.633221 0.076 Uiso 1 1 calc GR . . . .
H12Q H 0.425874 0.558781 0.611604 0.076 Uiso 1 1 calc GR . . . .
H12R H 0.404785 0.506103 0.663405 0.076 Uiso 1 1 calc GR . . . .
C130 C 0.7432(5) 0.3213(5) 0.7467(5) 0.064(2) Uani 1 1 d . . . . .
H13A H 0.734398 0.370085 0.747038 0.095 Uiso 1 1 calc GR . . . .
H13B H 0.731984 0.309836 0.707653 0.095 Uiso 1 1 calc GR . . . .
H13C H 0.792703 0.295960 0.746920 0.095 Uiso 1 1 calc GR . . . .
C131 C 0.7132(6) 0.3276(7) 0.8903(5) 0.081(3) Uani 1 1 d . . . . .
H13D H 0.707925 0.375605 0.884133 0.121 Uiso 1 1 calc GR . . . .
H13E H 0.762299 0.300545 0.890664 0.121 Uiso 1 1 calc GR . . . .
H13F H 0.683179 0.321798 0.931626 0.121 Uiso 1 1 calc GR . . . .
C132 C 0.7241(7) 0.1999(6) 0.8185(8) 0.094(4) Uani 1 1 d . . . . .
H13G H 0.701599 0.181623 0.857755 0.141 Uiso 1 1 calc GR . . . .
H13H H 0.774876 0.184411 0.816101 0.141 Uiso 1 1 calc GR . . . .
H13I H 0.715348 0.183872 0.780357 0.141 Uiso 1 1 calc GR . . . .
C133 C 0.5671(9) 0.2791(9) 0.9645(6) 0.110(6) Uani 1 1 d . . . . .
H13J H 0.608729 0.237685 0.960665 0.165 Uiso 1 1 calc GR . . . .
H13K H 0.528508 0.272385 0.997121 0.165 Uiso 1 1 calc GR . . . .
H13L H 0.578062 0.316922 0.977495 0.165 Uiso 1 1 calc GR . . . .
C134 C 0.5325(8) 0.2195(6) 0.8524(6) 0.088(4) Uani 1 1 d . . . . .
H13M H 0.510455 0.230616 0.814830 0.131 Uiso 1 1 calc GR . . . .
H13N H 0.503949 0.201595 0.887282 0.131 Uiso 1 1 calc GR . . . .
H13O H 0.579618 0.185288 0.840046 0.131 Uiso 1 1 calc GR . . . .
C135 C 0.4477(6) 0.3686(6) 0.8991(5) 0.076(3) Uani 1 1 d . . . . .
H13P H 0.448349 0.405433 0.923810 0.114 Uiso 1 1 calc GR . . . .
H13Q H 0.413769 0.348837 0.924238 0.114 Uiso 1 1 calc GR . . . .
H13R H 0.434021 0.386521 0.858105 0.114 Uiso 1 1 calc GR . . . .
C140 C 0.6158(5) 0.2656(4) 0.6553(5) 0.056(2) Uani 1 1 d . . . . .
H14A H 0.636043 0.301577 0.645268 0.084 Uiso 1 1 calc GR . . . .
H14B H 0.641541 0.228423 0.624220 0.084 Uiso 1 1 calc GR . . . .
H14C H 0.619452 0.248574 0.699204 0.084 Uiso 1 1 calc GR . . . .
C141 C 0.4926(6) 0.2230(5) 0.6552(6) 0.080(4) Uani 1 1 d . . . . .
H14D H 0.495370 0.201739 0.697915 0.121 Uiso 1 1 calc GR . . . .
H14E H 0.524143 0.190406 0.621518 0.121 Uiso 1 1 calc GR . . . .
H14F H 0.444295 0.236893 0.649214 0.121 Uiso 1 1 calc GR . . . .
C142 C 0.5125(5) 0.3409(6) 0.5660(4) 0.064(3) Uani 1 1 d . . . . .
H14G H 0.462764 0.361684 0.563981 0.095 Uiso 1 1 calc GR . . . .
H14H H 0.536430 0.305755 0.532660 0.095 Uiso 1 1 calc GR . . . .
H14I H 0.534260 0.375749 0.558499 0.095 Uiso 1 1 calc GR . . . .
C143 C 0.3556(5) 0.3091(5) 0.7886(5) 0.064(3) Uani 1 1 d . . . . .
H14J H 0.379701 0.265433 0.766184 0.095 Uiso 1 1 calc GR . . . .
H14K H 0.304684 0.319766 0.796860 0.095 Uiso 1 1 calc GR . . . .
H14L H 0.370137 0.306550 0.829762 0.095 Uiso 1 1 calc GR . . . .
C144 C 0.3349(5) 0.3908(6) 0.6640(5) 0.069(3) Uani 1 1 d . . . . .
H14M H 0.345908 0.425889 0.634844 0.103 Uiso 1 1 calc GR . . . .
H14N H 0.283980 0.404774 0.679970 0.103 Uiso 1 1 calc GR . . . .
H14O H 0.351981 0.347928 0.640397 0.103 Uiso 1 1 calc GR . . . .
C145 C 0.3319(5) 0.4616(5) 0.7833(4) 0.055(2) Uani 1 1 d . . . . .
H14P H 0.362151 0.467616 0.809734 0.082 Uiso 1 1 calc GR . . . .
H14Q H 0.288368 0.459603 0.811494 0.082 Uiso 1 1 calc GR . . . .
H14R H 0.320745 0.499921 0.753238 0.082 Uiso 1 1 calc GR . . . .
C150 C 0.7647(4) 0.5332(4) 0.5825(3) 0.0338(13) Uani 1 1 d . . . . .
C151 C 0.8207(4) 0.4876(4) 0.6137(3) 0.0360(14) Uani 1 1 d . . . . .
H151 H 0.866877 0.468508 0.588431 0.043 Uiso 1 1 calc R . . . .
C152 C 0.8066(4) 0.4710(4) 0.6834(3) 0.0341(13) Uani 1 1 d . . . . .
H152 H 0.842437 0.438337 0.701551 0.041 Uiso 1 1 calc R . . . .
C153 C 0.7378(4) 0.5047(4) 0.7242(3) 0.0345(14) Uani 1 1 d . . . . .
H153 H 0.729162 0.495240 0.769263 0.041 Uiso 1 1 calc R . . . .
C154 C 0.6819(3) 0.5533(4) 0.6951(3) 0.0332(13) Uani 1 1 d . . . . .
H154 H 0.637889 0.577746 0.721747 0.040 Uiso 1 1 calc R . . . .
C155 C 0.6946(4) 0.5643(4) 0.6236(3) 0.0356(14) Uani 1 1 d . . . . .
H155 H 0.656819 0.591688 0.604404 0.043 Uiso 1 1 calc R . . . .
C156 C 0.7807(4) 0.5484(4) 0.5103(3) 0.0429(16) Uani 1 1 d . . . . .
H15A H 0.807841 0.505873 0.486514 0.064 Uiso 1 1 calc GR . . . .
H15B H 0.808074 0.578606 0.502325 0.064 Uiso 1 1 calc GR . . . .
H15C H 0.736618 0.570381 0.495646 0.064 Uiso 1 1 calc GR . . . .

loop_
_atom_site_aniso_label
_atom_site_aniso_U_11
_atom_site_aniso_U_22
_atom_site_aniso_U_33
_atom_site_aniso_U_23
_atom_site_aniso_U_13
_atom_site_aniso_U_12
U1 0.02888(10) 0.03229(11) 0.04798(13) -0.01042(9) -0.00514(9) -0.01229(9)
U2 0.04173(12) 0.03428(12) 0.04336(12) -0.00772(10) -0.00322(10) -0.01430(10)
Si1 0.0373(10) 0.0369(10) 0.0478(11) -0.0047(8) -0.0079(8) -0.0045(8)
Si2 0.0422(10) 0.0403(10) 0.0409(10) 0.0024(8) -0.0073(8) -0.0134(8)
Si3A 0.0480(19) 0.056(2) 0.082(4) -0.027(3) 0.012(3) -0.0319(17)
Si3B 0.047(2) 0.055(2) 0.086(5) -0.020(4) 0.005(3) -0.0330(19)
Si4 0.0307(10) 0.0736(16) 0.0644(14) -0.0238(12) -0.0065(9) -0.0140(10)
Si5 0.0520(12) 0.0484(12) 0.0492(12) -0.0073(10) -0.0160(10) -0.0019(10)
Si6 0.0427(10) 0.0480(11) 0.0458(11) 0.0065(9) -0.0142(9) -0.0207(9)
Si7 0.0499(12) 0.0529(12) 0.0395(10) -0.0011(9) 0.0011(9) -0.0226(10)
Si8 0.0397(10) 0.0476(11) 0.0453(11) -0.0060(9) -0.0018(8) -0.0172(9)
O1 0.053(3) 0.043(3) 0.108(4) -0.005(3) -0.022(3) -0.025(2)
O2 0.088(4) 0.060(3) 0.140(6) -0.042(4) 0.031(4) -0.047(3)
N1 0.041(3) 0.054(4) 0.037(3) -0.006(3) -0.008(3) -0.017(3)
N2 0.026(3) 0.036(3) 0.039(3) -0.008(2) -0.002(2) -0.006(2)
N3 0.033(3) 0.060(4) 0.065(4) -0.020(3) -0.010(3) -0.025(3)
N4 0.040(3) 0.045(3) 0.039(3) -0.003(3) -0.015(3) -0.014(3)
N5 0.030(3) 0.034(3) 0.042(3) -0.007(2) 0.006(2) -0.007(2)
C1 0.089(8) 0.040(5) 0.056(5) -0.001(4) -0.020(5) 0.013(5)
C2 0.056(6) 0.099(9) 0.052(5) 0.010(6) -0.005(4) 0.007(6)
C3 0.041(5) 0.063(6) 0.192(16) 0.009(8) -0.053(8) -0.008(5)
C4 0.059(5) 0.056(5) 0.062(5) 0.008(4) 0.003(4) -0.016(4)
C5 0.041(4) 0.067(6) 0.055(5) 0.018(4) -0.014(4) -0.011(4)
C6 0.099(8) 0.069(6) 0.047(5) 0.005(4) -0.027(5) -0.044(6)
C21 0.052(3) 0.062(3) 0.086(5) -0.013(4) 0.009(3) -0.026(3)
C22A 0.060(5) 0.064(5) 0.093(6) -0.022(5) -0.005(5) -0.030(4)
C22B 0.065(6) 0.062(6) 0.092(8) -0.034(6) -0.015(6) -0.029(6)
C23A 0.058(6) 0.066(6) 0.089(7) -0.012(6) 0.013(6) -0.031(5)
C23B 0.060(5) 0.064(5) 0.093(6) -0.013(5) 0.010(5) -0.030(5)
C24 0.045(5) 0.137(11) 0.087(8) -0.024(7) -0.028(5) -0.026(6)
C25 0.036(5) 0.109(10) 0.095(9) -0.016(7) 0.009(5) -0.006(5)
C26 0.056(5) 0.043(4) 0.076(6) -0.013(4) -0.023(5) -0.001(4)
C31 0.089(7) 0.038(4) 0.061(5) -0.006(4) -0.027(5) -0.007(4)
C32 0.056(6) 0.097(9) 0.090(9) -0.006(7) 0.004(6) 0.005(6)
C33 0.076(7) 0.065(6) 0.075(7) -0.003(5) -0.040(6) -0.001(5)
C34 0.089(8) 0.089(8) 0.062(6) 0.019(6) -0.002(6) -0.041(7)
C35 0.070(6) 0.063(6) 0.075(6) 0.000(5) -0.035(5) -0.035(5)
C36 0.053(5) 0.046(5) 0.080(6) 0.017(4) -0.026(5) -0.022(4)
C41 0.085(8) 0.077(7) 0.047(5) 0.019(5) -0.008(5) 0.004(6)
C42 0.068(6) 0.081(7) 0.048(5) -0.005(5) -0.007(4) -0.039(5)
C43 0.081(7) 0.072(6) 0.059(6) 0.001(5) 0.003(5) -0.040(6)
C44 0.055(6) 0.165(14) 0.059(6) 0.041(8) -0.004(5) 0.000(8)
C45 0.058(6) 0.073(7) 0.137(12) -0.009(7) -0.020(7) -0.034(6)
C46 0.097(9) 0.056(6) 0.091(8) -0.016(6) -0.034(7) -0.015(6)
C51 0.063(4) 0.059(4) 0.132(5) -0.011(4) -0.006(4) -0.027(3)
C52 0.068(4) 0.064(4) 0.123(5) -0.004(4) -0.004(4) -0.029(3)
C53 0.066(4) 0.052(3) 0.107(5) -0.011(3) -0.009(4) -0.035(3)
C54 0.061(3) 0.045(3) 0.092(4) -0.008(3) -0.023(3) -0.028(3)
C55 0.101(5) 0.076(4) 0.159(6) -0.040(5) 0.038(5) -0.044(4)
C56 0.107(5) 0.082(4) 0.164(7) -0.038(5) 0.040(5) -0.049(4)
C57 0.103(5) 0.073(4) 0.157(7) -0.041(5) 0.039(5) -0.053(4)
C58 0.097(5) 0.063(4) 0.147(6) -0.041(4) 0.036(5) -0.050(4)
U3 0.02727(9) 0.03374(11) 0.02322(9) -0.00543(7) -0.00315(7) -0.01130(8)
U4 0.03382(10) 0.03122(10) 0.02754(10) -0.00073(8) -0.00951(8) -0.01299(8)
U5 0.03056(10) 0.03576(11) 0.02415(9) -0.00665(8) 0.00056(7) -0.01562(8)
U6 0.04483(12) 0.03369(11) 0.02803(10) -0.00448(8) -0.00169(8) -0.02204(10)
Si1A 0.0504(11) 0.0476(11) 0.0398(10) -0.0172(9) -0.0014(8) -0.0207(9)
Si3 0.037(3) 0.032(3) 0.070(4) 0.006(3) -0.011(3) -0.012(2)
Si9 0.0508(11) 0.0360(10) 0.0431(10) -0.0038(8) -0.0181(9) -0.0061(9)
Si10 0.0304(9) 0.0577(12) 0.0398(10) -0.0184(9) -0.0072(8) -0.0026(8)
Si11 0.0310(8) 0.0476(10) 0.0250(8) -0.0030(7) -0.0034(6) -0.0167(8)
Si12 0.0306(8) 0.0390(9) 0.0320(8) -0.0057(7) -0.0066(7) -0.0110(7)
Si13 0.0410(10) 0.0816(15) 0.0284(9) -0.0107(9) -0.0008(7) -0.0345(11)
Si14 0.0542(12) 0.0570(12) 0.0362(10) -0.0059(9) 0.0020(8) -0.0368(11)
Si15 0.0393(10) 0.0468(11) 0.0359(9) 0.0091(8) -0.0073(8) -0.0150(9)
Si16 0.0344(16) 0.042(2) 0.050(2) 0.0168(17) -0.0099(14) -0.0095(14)
Si17 0.0272(14) 0.056(2) 0.048(2) -0.0229(19) 0.0036(14) -0.0162(15)
Si18 0.035(3) 0.058(4) 0.034(3) -0.014(3) 0.002(2) -0.016(3)
Si19 0.0762(15) 0.0759(15) 0.0273(9) -0.0147(10) 0.0038(9) -0.0523(14)
Si20 0.0307(9) 0.0372(9) 0.0478(10) -0.0075(8) -0.0054(8) -0.0134(8)
Si21 0.0604(13) 0.0523(13) 0.0454(11) 0.0044(10) -0.0096(10) -0.0265(11)
Si22 0.0789(17) 0.0713(16) 0.0430(11) 0.0084(11) -0.0061(11) -0.0504(14)
Si23 0.0546(12) 0.0550(12) 0.0482(11) -0.0221(10) 0.0054(9) -0.0354(11)
Si24 0.0476(11) 0.0593(13) 0.0520(12) -0.0128(10) 0.0070(9) -0.0355(11)
N6 0.037(3) 0.032(3) 0.037(3) -0.009(2) -0.011(2) -0.002(2)
N7 0.025(2) 0.036(3) 0.023(2) -0.003(2) 0.0007(19) -0.010(2)
N8 0.033(3) 0.052(3) 0.032(3) -0.012(2) -0.003(2) -0.021(3)
N9 0.041(3) 0.047(4) 0.041(3) 0.021(3) -0.016(3) -0.016(3)
N10 0.034(3) 0.066(4) 0.045(3) -0.030(3) 0.013(3) -0.028(3)
N11 0.036(3) 0.037(3) 0.033(3) 0.008(2) -0.016(2) -0.014(2)
N12 0.039(3) 0.037(3) 0.037(3) -0.010(2) -0.001(2) -0.020(3)
N13 0.059(4) 0.042(3) 0.031(3) 0.004(2) -0.008(3) -0.025(3)
N14 0.045(3) 0.044(3) 0.034(3) -0.005(2) 0.003(2) -0.027(3)
N111 0.118(7) 0.042(4) 0.048(4) -0.013(3) -0.032(4) -0.024(4)
C6AA 0.040(8) 0.062(9) 0.081(9) 0.026(8) -0.004(8) -0.003(7)
C61 0.069(6) 0.053(5) 0.053(5) 0.003(4) -0.031(4) -0.001(4)
C62 0.087(7) 0.043(5) 0.065(6) -0.006(4) -0.028(5) -0.015(5)
C63 0.058(5) 0.055(5) 0.061(5) -0.005(4) -0.005(4) -0.028(4)
C64 0.040(4) 0.084(6) 0.040(4) -0.031(4) -0.002(3) -0.010(4)
C65 0.041(4) 0.074(6) 0.075(6) -0.025(5) -0.023(4) 0.010(4)
C66 0.050(5) 0.089(7) 0.035(4) -0.021(4) 0.006(3) -0.028(5)
C71 0.029(3) 0.070(5) 0.037(4) -0.001(3) -0.003(3) -0.018(3)
C72 0.061(5) 0.065(5) 0.048(4) -0.018(4) -0.016(4) -0.028(4)
C73 0.042(4) 0.092(7) 0.035(4) 0.010(4) -0.004(3) -0.030(4)
C74 0.033(4) 0.066(5) 0.050(4) -0.004(4) -0.004(3) -0.026(4)
C75 0.031(3) 0.069(5) 0.044(4) -0.014(4) -0.009(3) -0.010(3)
C76 0.048(4) 0.056(5) 0.050(4) -0.022(4) -0.006(4) -0.004(4)
C81 0.044(4) 0.078(6) 0.046(4) -0.011(4) -0.015(3) -0.012(4)
C82 0.060(5) 0.107(8) 0.035(4) -0.015(5) -0.007(4) -0.043(5)
C83 0.051(5) 0.128(10) 0.049(5) -0.014(6) 0.003(4) -0.048(6)
C84 0.082(7) 0.074(6) 0.072(6) -0.013(5) -0.004(5) -0.055(6)
C85 0.075(7) 0.082(7) 0.045(5) 0.006(5) 0.001(4) -0.037(6)
C86 0.056(5) 0.045(4) 0.056(5) -0.002(4) -0.009(4) -0.025(4)
C91 0.049(5) 0.061(5) 0.048(4) 0.007(4) -0.006(4) -0.012(4)
C92 0.052(5) 0.061(6) 0.083(7) -0.004(5) -0.008(5) -0.027(4)
C93 0.078(6) 0.057(5) 0.035(4) 0.018(4) -0.011(4) -0.016(5)
C94 0.050(6) 0.043(6) 0.090(8) 0.017(6) 0.004(6) -0.004(5)
C95 0.051(7) 0.066(8) 0.065(8) 0.017(7) -0.016(6) -0.011(6)
C96 0.043(3) 0.040(3) 0.051(4) 0.002(3) -0.007(3) -0.012(3)
C101 0.043(9) 0.060(8) 0.074(8) -0.014(7) -0.017(7) -0.011(8)
C102 0.049(7) 0.080(8) 0.063(7) -0.020(7) 0.010(6) -0.007(6)
C103 0.039(6) 0.055(7) 0.084(9) -0.017(7) -0.009(6) -0.013(6)
C104 0.135(11) 0.098(9) 0.039(5) -0.022(5) 0.028(6) -0.074(8)
C105 0.104(8) 0.079(7) 0.055(5) -0.009(5) -0.027(5) -0.059(6)
C106 0.071(6) 0.078(6) 0.052(5) -0.001(4) -0.020(4) -0.040(5)
C108 0.039(10) 0.070(12) 0.066(12) -0.012(11) 0.016(9) -0.018(9)
C109 0.052(9) 0.062(9) 0.061(9) -0.019(8) 0.004(8) -0.012(8)
C110 0.025(10) 0.062(9) 0.065(9) -0.015(8) 0.001(8) -0.015(9)
C111 0.045(9) 0.038(9) 0.105(12) -0.003(10) 0.008(10) -0.014(8)
C120 0.070(6) 0.067(5) 0.044(4) -0.005(4) -0.020(4) -0.036(5)
C121 0.078(6) 0.059(5) 0.062(5) -0.023(4) -0.017(5) -0.031(5)
C122 0.059(6) 0.086(7) 0.051(5) -0.026(5) 0.018(4) -0.026(5)
C123 0.042(4) 0.046(4) 0.063(5) 0.006(4) -0.018(4) -0.017(3)
C124 0.033(4) 0.050(5) 0.094(7) -0.018(5) -0.003(4) -0.003(4)
C125 0.060(5) 0.060(5) 0.044(4) 0.004(4) -0.024(4) -0.027(4)
C130 0.058(5) 0.068(6) 0.060(5) 0.008(5) -0.009(4) -0.020(5)
C131 0.079(7) 0.123(10) 0.061(6) -0.005(6) -0.027(5) -0.052(7)
C132 0.080(8) 0.067(7) 0.129(12) 0.029(7) -0.035(8) -0.017(6)
C133 0.147(13) 0.177(15) 0.049(6) 0.036(8) -0.012(7) -0.121(13)
C134 0.120(10) 0.086(8) 0.083(8) 0.014(6) -0.010(7) -0.076(8)
C135 0.069(7) 0.102(8) 0.064(6) -0.019(6) 0.010(5) -0.048(6)
C140 0.061(5) 0.045(4) 0.060(5) -0.020(4) 0.003(4) -0.021(4)
C141 0.093(8) 0.069(6) 0.092(8) -0.038(6) 0.016(6) -0.058(6)
C142 0.065(6) 0.089(7) 0.048(5) -0.022(5) -0.004(4) -0.041(5)
C143 0.066(6) 0.080(6) 0.060(5) -0.011(5) 0.005(4) -0.053(5)
C144 0.055(5) 0.085(7) 0.078(7) -0.015(6) -0.002(5) -0.042(5)
C145 0.047(4) 0.063(5) 0.056(5) -0.014(4) 0.011(4) -0.033(4)
C150 0.036(3) 0.037(3) 0.029(3) -0.006(3) -0.001(3) -0.016(3)
C151 0.036(3) 0.040(4) 0.033(3) -0.007(3) -0.001(3) -0.017(3)
C152 0.038(3) 0.037(3) 0.026(3) -0.001(3) -0.004(3) -0.013(3)
C153 0.039(3) 0.039(3) 0.026(3) -0.007(3) -0.005(3) -0.013(3)
C154 0.030(3) 0.040(4) 0.026(3) -0.007(3) -0.002(2) -0.011(3)
C155 0.037(3) 0.045(4) 0.026(3) -0.007(3) -0.003(3) -0.016(3)
C156 0.052(4) 0.052(4) 0.030(3) -0.001(3) -0.008(3) -0.024(4)

loop_
_atom_type_symbol
_atom_type_description
_atom_type_scat_dispersion_real
_atom_type_scat_dispersion_imag
_atom_type_scat_source
C C 0.0181 0.0091 'International Tables Vol C Tables 4.2.6.8 and 6.1.1.4'
H H 0.0000 0.0000 'International Tables Vol C Tables 4.2.6.8 and 6.1.1.4'
N N 0.0311 0.0180 'International Tables Vol C Tables 4.2.6.8 and 6.1.1.4'
O O 0.0492 0.0322 'International Tables Vol C Tables 4.2.6.8 and 6.1.1.4'
Si Si 0.2541 0.3302 'International Tables Vol C Tables 4.2.6.8 and 6.1.1.4'
U U -4.3638 13.4090 'International Tables Vol C Tables 4.2.6.8 and 6.1.1.4'

loop_
_exptl_crystal_face_index_h
_exptl_crystal_face_index_k
_exptl_crystal_face_index_l
_exptl_crystal_face_perp_dist
4 5 5 0.0199
-4 -5 -5 0.0199
-1 2 -2 0.0886
1 -2 2 0.0788
-1 -1 2 0.0489
1 1 -2 0.0386
-2 2 -1 0.0974
2 -2 1 0.0910
4 3 5 0.0263
-2 0 1 0.0657
-4 -1 -5 0.0565
2 1 0 0.0546
-4 -1 5 0.0383
5 5 3 0.0125

loop_
_geom_angle_atom_site_label_1
_geom_angle_atom_site_label_2
_geom_angle_atom_site_label_3
_geom_angle
Si2 U1 U2 135.70(4)
Si2 U1 Si3B 88.91(18)
Si2 U1 Si4 100.73(5)
Si3B U1 U2 100.68(19)
Si4 U1 U2 118.90(5)
Si4 U1 Si3B 50.85(18)
O1 U1 U2 97.98(18)
O1 U1 Si2 91.13(18)
O1 U1 Si3B 153.1(2)
O1 U1 Si4 102.90(16)
N1 U1 U2 1.64(18)
N1 U1 Si2 134.68(19)
N1 U1 Si3B 99.6(3)
N1 U1 Si4 119.14(18)
N1 U1 O1 99.4(2)
N1 U1 N2 106.2(2)
N1 U1 N3 109.5(3)
N2 U1 U2 107.26(15)
N2 U1 Si2 28.47(16)
N2 U1 Si3B 94.5(2)
N2 U1 Si4 125.05(14)
N2 U1 O1 98.3(2)
N2 U1 N3 111.5(2)
N3 U1 U2 110.06(19)
N3 U1 Si2 96.29(17)
N3 U1 Si3B 24.2(2)
N3 U1 Si4 26.67(19)
N3 U1 O1 129.5(2)
Si5 U2 U1 117.51(4)
Si7 U2 U1 134.69(4)
Si7 U2 Si5 100.36(6)
O2 U2 U1 100.4(3)
O2 U2 Si5 107.1(2)
O2 U2 Si7 90.5(2)
N1 U2 U1 1.64(18)
N1 U2 Si5 117.34(18)
N1 U2 Si7 135.78(19)
N1 U2 O2 99.0(3)
N1 U2 N4 109.0(2)
N1 U2 N5 107.0(2)
N4 U2 U1 108.34(16)
N4 U2 Si5 27.96(17)
N4 U2 Si7 93.29(16)
N4 U2 O2 134.6(3)
N5 U2 U1 105.91(16)
N5 U2 Si5 125.39(16)
N5 U2 Si7 28.86(17)
N5 U2 O2 95.2(2)
N5 U2 N4 109.2(2)
N2 Si1 C1 112.6(4)
N2 Si1 C2 113.1(4)
N2 Si1 C3 109.7(4)
C2 Si1 C1 104.1(5)
C2 Si1 C3 107.8(7)
C3 Si1 C1 109.4(6)
N2 Si2 U1 38.34(19)
N2 Si2 C4 114.3(4)
N2 Si2 C5 106.7(4)
N2 Si2 C6 113.5(4)
C4 Si2 U1 131.1(3)
C4 Si2 C5 106.7(4)
C5 Si2 U1 68.8(3)
C6 Si2 U1 119.8(3)
C6 Si2 C4 108.2(5)
C6 Si2 C5 106.9(5)
N3 Si3A C21 107.6(6)
N3 Si3A C22A 112.1(8)
N3 Si3A C23A 113.3(7)
C21 Si3A C22A 109.6(7)
C21 Si3A C23A 106.6(7)
C22A Si3A C23A 107.6(7)
N3 Si3B U1 34.2(3)
N3 Si3B C21 109.6(7)
N3 Si3B C22B 115.5(9)
N3 Si3B C23B 109.0(9)
C21 Si3B U1 75.5(4)
C22B Si3B U1 125.6(8)
C22B Si3B C21 105.7(9)
C22B Si3B C23B 107.6(12)
C23B Si3B U1 123.6(9)
C23B Si3B C21 109.2(10)
N3 Si4 U1 36.27(19)
N3 Si4 C24 113.4(5)
N3 Si4 C25 113.9(5)
N3 Si4 C26 107.6(3)
C24 Si4 U1 123.6(4)
C24 Si4 C26 106.2(6)
C25 Si4 U1 126.8(4)
C25 Si4 C24 108.3(6)
C25 Si4 C26 107.0(5)
C26 Si4 U1 71.3(3)
N4 Si5 U2 38.4(2)
N4 Si5 C31 105.6(4)
N4 Si5 C32 115.0(5)
N4 Si5 C33 114.2(4)
C31 Si5 U2 67.2(3)
C32 Si5 U2 125.6(5)
C32 Si5 C31 105.1(6)
C32 Si5 C33 108.4(6)
C33 Si5 U2 125.6(4)
C33 Si5 C31 107.8(5)
N4 Si6 C34 111.7(5)
N4 Si6 C35 113.2(4)
N4 Si6 C36 108.2(3)
C34 Si6 C35 107.2(5)
C34 Si6 C36 108.1(5)
C36 Si6 C35 108.3(5)
N5 Si7 U2 38.99(19)
N5 Si7 C41 107.0(4)
N5 Si7 C42 113.8(4)
N5 Si7 C43 113.9(4)
C41 Si7 U2 68.9(3)
C42 Si7 U2 117.0(3)
C42 Si7 C41 106.0(6)
C43 Si7 U2 133.5(3)
C43 Si7 C41 106.7(5)
C43 Si7 C42 108.8(4)
N5 Si8 C44 112.8(4)
N5 Si8 C45 111.8(5)
N5 Si8 C46 113.5(4)
C44 Si8 C46 106.2(7)
C45 Si8 C44 106.3(7)
C45 Si8 C46 105.9(6)
C51 O1 U1 114.0(5)
C51 O1 C54 107.3(7)
C54 O1 U1 138.0(6)
C55 O2 U2 123.0(6)
C58 O2 U2 133.2(7)
C58 O2 C55 103.8(8)
U1 N1 U2 176.7(4)
Si1 N2 U1 128.1(3)
Si2 N2 U1 113.2(3)
Si2 N2 Si1 118.3(3)
Si3A N3 U1 116.3(4)
Si3B N3 U1 121.5(5)
Si3B N3 Si4 121.2(5)
Si4 N3 U1 117.1(3)
Si4 N3 Si3A 125.4(4)
Si5 N4 U2 113.6(3)
Si5 N4 Si6 123.3(4)
Si6 N4 U2 123.0(3)
Si7 N5 U2 112.1(3)
Si8 N5 U2 128.5(3)
Si8 N5 Si7 119.3(3)
Si1 C1 H1A 109.5
Si1 C1 H1B 109.5
Si1 C1 H1C 109.5
H1A C1 H1B 109.5
H1A C1 H1C 109.5
H1B C1 H1C 109.5
Si1 C2 H2A 109.5
Si1 C2 H2B 109.5
Si1 C2 H2C 109.5
H2A C2 H2B 109.5
H2A C2 H2C 109.5
H2B C2 H2C 109.5
Si1 C3 H3A 109.5
Si1 C3 H3B 109.5
Si1 C3 H3C 109.5
H3A C3 H3B 109.5
H3A C3 H3C 109.5
H3B C3 H3C 109.5
Si2 C4 H4A 109.5
Si2 C4 H4B 109.5
Si2 C4 H4C 109.5
H4A C4 H4B 109.5
H4A C4 H4C 109.5
H4B C4 H4C 109.5
Si2 C5 H5A 109.5
Si2 C5 H5B 109.5
Si2 C5 H5C 109.5
H5A C5 H5B 109.5
H5A C5 H5C 109.5
H5B C5 H5C 109.5
Si2 C6 H6A 109.5
Si2 C6 H6B 109.5
Si2 C6 H6C 109.5
H6A C6 H6B 109.5
H6A C6 H6C 109.5
H6B C6 H6C 109.5
Si3A C21 H21A 109.5
Si3A C21 H21B 109.5
Si3A C21 H21C 109.5
Si3B C21 H21D 109.5
Si3B C21 H21E 109.5
Si3B C21 H21F 109.5
H21A C21 H21B 109.5
H21A C21 H21C 109.5
H21B C21 H21C 109.5
H21D C21 H21E 109.5
H21D C21 H21F 109.5
H21E C21 H21F 109.5
Si3A C22A H22A 109.5
Si3A C22A H22B 109.5
Si3A C22A H22C 109.5
H22A C22A H22B 109.5
H22A C22A H22C 109.5
H22B C22A H22C 109.5
Si3B C22B H22D 109.5
Si3B C22B H22E 109.5
Si3B C22B H22F 109.5
H22D C22B H22E 109.5
H22D C22B H22F 109.5
H22E C22B H22F 109.5
Si3A C23A H23A 109.5
Si3A C23A H23B 109.5
Si3A C23A H23C 109.5
H23A C23A H23B 109.5
H23A C23A H23C 109.5
H23B C23A H23C 109.5
Si3B C23B H23D 109.5
Si3B C23B H23E 109.5
Si3B C23B H23F 109.5
H23D C23B H23E 109.5
H23D C23B H23F 109.5
H23E C23B H23F 109.5
Si4 C24 H24A 109.5
Si4 C24 H24B 109.5
Si4 C24 H24C 109.5
H24A C24 H24B 109.5
H24A C24 H24C 109.5
H24B C24 H24C 109.5
Si4 C25 H25A 109.5
Si4 C25 H25B 109.5
Si4 C25 H25C 109.5
H25A C25 H25B 109.5
H25A C25 H25C 109.5
H25B C25 H25C 109.5
Si4 C26 H26A 109.5
Si4 C26 H26B 109.5
Si4 C26 H26C 109.5
H26A C26 H26B 109.5
H26A C26 H26C 109.5
H26B C26 H26C 109.5
Si5 C31 H31A 109.5
Si5 C31 H31B 109.5
Si5 C31 H31C 109.5
H31A C31 H31B 109.5
H31A C31 H31C 109.5
H31B C31 H31C 109.5
Si5 C32 H32A 109.5
Si5 C32 H32B 109.5
Si5 C32 H32C 109.5
H32A C32 H32B 109.5
H32A C32 H32C 109.5
H32B C32 H32C 109.5
Si5 C33 H33A 109.5
Si5 C33 H33B 109.5
Si5 C33 H33C 109.5
H33A C33 H33B 109.5
H33A C33 H33C 109.5
H33B C33 H33C 109.5
Si6 C34 H34A 109.5
Si6 C34 H34B 109.5
Si6 C34 H34C 109.5
H34A C34 H34B 109.5
H34A C34 H34C 109.5
H34B C34 H34C 109.5
Si6 C35 H35A 109.5
Si6 C35 H35B 109.5
Si6 C35 H35C 109.5
H35A C35 H35B 109.5
H35A C35 H35C 109.5
H35B C35 H35C 109.5
Si6 C36 H36A 109.5
Si6 C36 H36B 109.5
Si6 C36 H36C 109.5
H36A C36 H36B 109.5
H36A C36 H36C 109.5
H36B C36 H36C 109.5
Si7 C41 H41A 109.5
Si7 C41 H41B 109.5
Si7 C41 H41C 109.5
H41A C41 H41B 109.5
H41A C41 H41C 109.5
H41B C41 H41C 109.5
Si7 C42 H42A 109.5
Si7 C42 H42B 109.5
Si7 C42 H42C 109.5
H42A C42 H42B 109.5
H42A C42 H42C 109.5
H42B C42 H42C 109.5
Si7 C43 H43A 109.5
Si7 C43 H43B 109.5
Si7 C43 H43C 109.5
H43A C43 H43B 109.5
H43A C43 H43C 109.5
H43B C43 H43C 109.5
Si8 C44 H44A 109.5
Si8 C44 H44B 109.5
Si8 C44 H44C 109.5
H44A C44 H44B 109.5
H44A C44 H44C 109.5
H44B C44 H44C 109.5
Si8 C45 H45A 109.5
Si8 C45 H45B 109.5
Si8 C45 H45C 109.5
H45A C45 H45B 109.5
H45A C45 H45C 109.5
H45B C45 H45C 109.5
Si8 C46 H46A 109.5
Si8 C46 H46B 109.5
Si8 C46 H46C 109.5
H46A C46 H46B 109.5
H46A C46 H46C 109.5
H46B C46 H46C 109.5
O1 C51 H51A 108.8
O1 C51 H51B 108.8
H51A C51 H51B 107.7
C52 C51 O1 113.9(10)
C52 C51 H51A 108.8
C52 C51 H51B 108.8
C51 C52 H52A 110.6
C51 C52 H52B 110.6
C51 C52 C53 105.7(10)
H52A C52 H52B 108.7
C53 C52 H52A 110.6
C53 C52 H52B 110.6
C52 C53 H53A 110.4
C52 C53 H53B 110.4
H53A C53 H53B 108.6
C54 C53 C52 106.6(8)
C54 C53 H53A 110.4
C54 C53 H53B 110.4
O1 C54 C53 106.1(8)
O1 C54 H54A 110.5
O1 C54 H54B 110.5
C53 C54 H54A 110.5
C53 C54 H54B 110.5
H54A C54 H54B 108.7
O2 C55 H55A 109.7
O2 C55 H55B 109.7
H55A C55 H55B 108.2
C56 C55 O2 109.9(11)
C56 C55 H55A 109.7
C56 C55 H55B 109.7
C55 C56 H56A 110.3
C55 C56 H56B 110.3
C55 C56 C57 107.0(12)
H56A C56 H56B 108.6
C57 C56 H56A 110.3
C57 C56 H56B 110.3
C56 C57 H57A 110.5
C56 C57 H57B 110.5
C56 C57 C58 106.0(11)
H57A C57 H57B 108.7
C58 C57 H57A 110.5
C58 C57 H57B 110.5
O2 C58 C57 109.3(10)
O2 C58 H58A 109.8
O2 C58 H58B 109.8
C57 C58 H58A 109.8
C57 C58 H58B 109.8
H58A C58 H58B 108.3
Si10 U3 U4 88.30(3)
Si11 U3 U4 121.79(3)
Si11 U3 Si10 137.84(5)
Si14 U3 U4 102.23(4)
Si14 U3 Si10 111.90(6)
Si14 U3 Si11 91.30(5)
N6 U3 U4 95.52(13)
N6 U3 Si10 27.06(16)
N6 U3 Si11 113.85(15)
N6 U3 Si14 134.78(16)
N6 U3 N7 123.1(2)
N6 U3 N8 113.6(2)
N7 U3 U4 94.25(12)
N7 U3 Si10 149.92(14)
N7 U3 Si11 27.56(13)
N7 U3 Si14 96.85(13)
N7 U3 N8 104.07(18)
N8 U3 U4 126.73(15)
N8 U3 Si10 98.17(15)
N8 U3 Si11 86.83(14)
N8 U3 Si14 27.19(16)
N11 U3 U4 12.89(16)
N11 U3 Si10 85.54(17)
N11 U3 Si11 130.19(17)
N11 U3 Si14 91.56(16)
N11 U3 N6 98.4(2)
N11 U3 N7 102.9(2)
N11 U3 N8 114.6(2)
Si15 U4 U3 103.77(3)
N9 U4 U3 117.85(15)
N9 U4 Si15 27.06(16)
N9 U4 C150 92.8(2)
N9 U4 C151 117.3(2)
N9 U4 C152 149.0(2)
N9 U4 C153 147.9(2)
N9 U4 C154 116.1(2)
N9 U4 C155 93.1(2)
N11 U4 U3 12.92(16)
N11 U4 Si15 90.96(17)
N11 U4 N9 106.8(2)
N11 U4 C150 141.2(2)
N11 U4 C151 110.5(2)
N11 U4 C152 95.2(2)
N11 U4 C153 104.3(2)
N11 U4 C154 132.5(2)
N11 U4 C155 160.0(2)
C150 U4 U3 139.97(16)
C150 U4 Si15 92.32(15)
C150 U4 C155 31.4(2)
C151 U4 U3 107.98(16)
C151 U4 Si15 104.94(16)
C151 U4 C150 32.0(2)
C151 U4 C152 32.2(2)
C151 U4 C153 57.1(2)
C151 U4 C154 67.1(2)
C151 U4 C155 56.0(2)
C152 U4 U3 87.15(14)
C152 U4 Si15 135.19(15)
C152 U4 C150 57.1(2)
C152 U4 C155 65.6(2)
C153 U4 U3 92.19(14)
C153 U4 Si15 159.52(13)
C153 U4 C150 67.2(2)
C153 U4 C152 31.5(2)
C153 U4 C155 56.6(2)
C154 U4 U3 119.63(14)
C154 U4 Si15 136.40(15)
C154 U4 C150 57.46(19)
C154 U4 C152 56.5(2)
C154 U4 C153 32.0(2)
C154 U4 C155 32.17(19)
C155 U4 U3 148.73(16)
C155 U4 Si15 106.37(15)
Si19 U5 U6 105.26(4)
N10 U5 U6 115.18(14)
N10 U5 Si19 28.01(19)
N10 U5 C150 95.9(2)
N10 U5 C151 93.5(2)
N10 U5 C152 114.0(2)
N10 U5 C153 145.5(2)
N10 U5 C154 153.0(2)
N10 U5 C155 121.8(2)
N111 U5 U6 11.57(19)
N111 U5 Si19 94.93(17)
N111 U5 N10 108.3(2)
N111 U5 C150 136.5(3)
N111 U5 C151 157.7(2)
N111 U5 C152 133.4(2)
N111 U5 C153 104.1(2)
N111 U5 C154 92.4(2)
N111 U5 C155 106.0(2)
C150 U5 U6 139.52(15)
C150 U5 Si19 89.95(14)
C150 U5 C151 31.6(2)
C151 U5 U6 150.96(14)
C151 U5 Si19 102.46(14)
C152 U5 U6 122.85(14)
C152 U5 Si19 131.64(15)
C152 U5 C150 57.4(2)
C152 U5 C151 31.8(2)
C152 U5 C153 31.5(2)
C152 U5 C154 56.2(2)
C153 U5 U6 95.07(15)
C153 U5 Si19 156.98(16)
C153 U5 C150 67.3(2)
C153 U5 C151 56.1(2)
C153 U5 C154 31.8(2)
C154 U5 U6 88.26(14)
C154 U5 Si19 136.49(15)
C154 U5 C150 57.2(2)
C154 U5 C151 65.4(2)
C155 U5 U6 107.52(15)
C155 U5 Si19 104.79(14)
C155 U5 C150 32.1(2)
C155 U5 C151 56.3(2)
C155 U5 C152 67.2(2)
C155 U5 C153 57.8(2)
C155 U5 C154 32.6(2)
Si20 U6 U5 90.73(3)
Si20 U6 Si22 136.17(6)
Si22 U6 U5 124.30(5)
Si23 U6 U5 97.81(4)
Si23 U6 Si20 110.37(5)
Si23 U6 Si22 91.68(6)
N12 U6 U5 98.84(14)
N12 U6 Si20 26.80(15)
N12 U6 Si22 113.32(16)
N12 U6 Si23 133.41(14)
N12 U6 N13 121.5(2)
N12 U6 N14 112.5(2)
N13 U6 U5 97.48(16)
N13 U6 Si20 148.31(15)
N13 U6 Si22 26.92(17)
N13 U6 Si23 98.81(15)
N14 U6 U5 123.30(14)
N14 U6 Si20 96.97(17)
N14 U6 Si22 85.33(16)
N14 U6 Si23 27.74(15)
N14 U6 N13 103.7(2)
N111 U6 U5 12.7(2)
N111 U6 Si20 85.3(2)
N111 U6 Si22 134.1(3)
N111 U6 Si23 88.89(18)
N111 U6 N12 98.7(2)
N111 U6 N13 107.9(3)
N111 U6 N14 112.5(2)
N12 Si1A C120 109.7(3)
N12 Si1A C121 112.9(4)
N12 Si1A C122 112.3(4)
C120 Si1A C121 106.3(4)
C120 Si1A C122 108.6(5)
C121 Si1A C122 106.7(5)
N9 Si3 C6AA 110.3(10)
N9 Si3 C111 116.7(9)
C6AA Si3 C111 107.5(14)
C96 Si3 N9 106.5(4)
C96 Si3 C6AA 107.3(9)
C96 Si3 C111 108.2(9)
N6 Si9 C61 111.5(4)
N6 Si9 C62 115.5(4)
N6 Si9 C63 110.1(4)
C62 Si9 C61 106.3(4)
C63 Si9 C61 109.2(5)
C63 Si9 C62 104.0(4)
N6 Si10 U3 38.0(2)
N6 Si10 C64 113.6(3)
N6 Si10 C65 112.7(4)
N6 Si10 C66 110.6(3)
C64 Si10 U3 115.3(3)
C65 Si10 U3 136.0(3)
C65 Si10 C64 106.7(4)
C65 Si10 C66 108.0(5)
C66 Si10 U3 73.9(3)
C66 Si10 C64 104.8(4)
N7 Si11 U3 38.51(17)
N7 Si11 C71 108.5(3)
N7 Si11 C72 112.5(3)
N7 Si11 C73 115.2(3)
C71 Si11 U3 73.2(2)
C71 Si11 C72 107.1(4)
C71 Si11 C73 105.3(4)
C72 Si11 U3 109.7(3)
C73 Si11 U3 141.1(3)
C73 Si11 C72 107.7(4)
N7 Si12 C74 112.8(3)
N7 Si12 C75 113.6(3)
N7 Si12 C76 113.7(3)
C74 Si12 C76 108.6(4)
C75 Si12 C74 103.6(4)
C75 Si12 C76 103.6(4)
N8 Si13 C81 111.7(3)
N8 Si13 C82 113.3(4)
N8 Si13 C83 114.3(4)
C82 Si13 C81 106.7(5)
C82 Si13 C83 104.6(4)
C83 Si13 C81 105.6(5)
N8 Si14 U3 38.42(17)
N8 Si14 C84 113.6(4)
N8 Si14 C85 111.7(4)
N8 Si14 C86 110.2(3)
C84 Si14 U3 140.0(3)
C85 Si14 U3 110.4(3)
C85 Si14 C84 107.3(5)
C85 Si14 C86 107.9(5)
C86 Si14 U3 74.8(2)
C86 Si14 C84 105.9(4)
N9 Si15 U4 38.0(2)
N9 Si15 C91 108.1(4)
N9 Si15 C92 113.3(4)
N9 Si15 C93 113.9(4)
C91 Si15 U4 70.5(3)
C92 Si15 U4 121.0(4)
C92 Si15 C91 109.0(4)
C92 Si15 C93 105.9(5)
C93 Si15 U4 131.6(3)
C93 Si15 C91 106.5(4)
N9 Si16 C94 109.3(6)
N9 Si16 C95 117.3(6)
N9 Si16 C96 111.1(4)
C94 Si16 C95 106.3(8)
C94 Si16 C96 107.7(6)
C95 Si16 C96 104.6(6)
N10 Si17 C101 112.0(7)
N10 Si17 C102 111.7(7)
N10 Si17 C103 113.7(5)
C101 Si17 C102 103.4(8)
C101 Si17 C103 109.1(9)
C103 Si17 C102 106.2(8)
N10 Si18 Si19 34.1(3)
N10 Si18 C108 117.3(10)
N10 Si18 C109 111.0(9)
N10 Si18 C110 103.8(10)
C108 Si18 Si19 101.5(9)
C108 Si18 C110 107.5(13)
C109 Si18 Si19 90.4(9)
C109 Si18 C108 108.2(12)
C109 Si18 C110 108.7(15)
C110 Si18 Si19 137.5(9)
Si18 Si19 U5 67.96(12)
N10 Si19 U5 38.6(2)
N10 Si19 Si18 30.8(2)
N10 Si19 C104 116.6(5)
N10 Si19 C105 112.6(4)
N10 Si19 C106 107.7(3)
C104 Si19 U5 127.3(3)
C104 Si19 Si18 92.1(5)
C104 Si19 C106 106.0(6)
C105 Si19 U5 126.7(3)
C105 Si19 Si18 104.9(4)
C105 Si19 C104 105.1(5)
C105 Si19 C106 108.4(5)
C106 Si19 U5 69.1(3)
C106 Si19 Si18 135.8(3)
N12 Si20 U6 37.27(18)
N12 Si20 C123 113.7(3)
N12 Si20 C124 113.4(4)
N12 Si20 C125 111.0(3)
C123 Si20 U6 114.8(3)
C123 Si20 C124 106.6(4)
C123 Si20 C125 104.1(4)
C124 Si20 U6 136.7(3)
C124 Si20 C125 107.4(4)
C125 Si20 U6 75.1(3)
N13 Si21 C130 115.3(4)
N13 Si21 C131 113.7(5)
N13 Si21 C132 113.8(5)
C130 Si21 C131 102.5(5)
C130 Si21 C132 102.0(6)
C131 Si21 C132 108.2(6)
N13 Si22 U6 37.8(2)
N13 Si22 C133 113.5(4)
N13 Si22 C134 112.4(4)
N13 Si22 C135 108.5(4)
C133 Si22 U6 142.0(4)
C134 Si22 U6 107.7(4)
C134 Si22 C133 107.7(6)
C134 Si22 C135 108.8(6)
C135 Si22 U6 75.4(4)
C135 Si22 C133 105.6(7)
N14 Si23 U6 38.80(19)
N14 Si23 C140 109.3(3)
N14 Si23 C141 113.5(4)
N14 Si23 C142 112.0(4)
C140 Si23 U6 74.2(2)
C140 Si23 C141 104.6(5)
C140 Si23 C142 109.5(4)
C141 Si23 U6 140.3(4)
C141 Si23 C142 107.6(5)
C142 Si23 U6 110.0(3)
N14 Si24 C143 112.2(4)
N14 Si24 C144 114.1(4)
N14 Si24 C145 112.7(3)
C144 Si24 C143 106.0(4)
C144 Si24 C145 104.7(5)
C145 Si24 C143 106.5(4)
Si9 N6 U3 123.0(3)
Si9 N6 Si10 121.9(3)
Si10 N6 U3 114.9(3)
Si11 N7 U3 113.9(3)
Si12 N7 U3 129.7(3)
Si12 N7 Si11 116.4(3)
Si13 N8 U3 127.7(3)
Si14 N8 U3 114.4(3)
Si14 N8 Si13 117.8(3)
Si3 N9 U4 121.2(4)
Si15 N9 U4 114.9(3)
Si15 N9 Si3 121.7(4)
Si16 N9 U4 120.3(3)
Si16 N9 Si15 123.1(4)
Si17 N10 U5 120.8(4)
Si18 N10 U5 127.0(4)
Si18 N10 Si19 115.1(4)
Si19 N10 U5 113.4(4)
Si19 N10 Si17 125.5(3)
U3 N11 H11 102.9
U4 N11 U3 154.2(3)
U4 N11 H11 102.9
Si1A N12 U6 122.0(3)
Si1A N12 Si20 121.7(3)
Si20 N12 U6 115.9(3)
Si21 N13 U6 125.7(3)
Si21 N13 Si22 118.8(4)
Si22 N13 U6 115.3(3)
Si23 N14 U6 113.5(3)
Si23 N14 Si24 118.0(3)
Si24 N14 U6 128.2(3)
U5 N111 H111 102.1
U6 N111 U5 155.7(4)
U6 N111 H111 102.1
Si3 C6AA H6AA 109.5
Si3 C6AA H6AB 109.5
Si3 C6AA H6AC 109.5
H6AA C6AA H6AB 109.5
H6AA C6AA H6AC 109.5
H6AB C6AA H6AC 109.5
Si9 C61 H61A 109.5
Si9 C61 H61B 109.5
Si9 C61 H61C 109.5
H61A C61 H61B 109.5
H61A C61 H61C 109.5
H61B C61 H61C 109.5
Si9 C62 H62A 109.5
Si9 C62 H62B 109.5
Si9 C62 H62C 109.5
H62A C62 H62B 109.5
H62A C62 H62C 109.5
H62B C62 H62C 109.5
Si9 C63 H63A 109.5
Si9 C63 H63B 109.5
Si9 C63 H63C 109.5
H63A C63 H63B 109.5
H63A C63 H63C 109.5
H63B C63 H63C 109.5
Si10 C64 H64A 109.5
Si10 C64 H64B 109.5
Si10 C64 H64C 109.5
H64A C64 H64B 109.5
H64A C64 H64C 109.5
H64B C64 H64C 109.5
Si10 C65 H65A 109.5
Si10 C65 H65B 109.5
Si10 C65 H65C 109.5
H65A C65 H65B 109.5
H65A C65 H65C 109.5
H65B C65 H65C 109.5
Si10 C66 H66A 109.5
Si10 C66 H66B 109.5
Si10 C66 H66C 109.5
H66A C66 H66B 109.5
H66A C66 H66C 109.5
H66B C66 H66C 109.5
Si11 C71 H71A 109.5
Si11 C71 H71B 109.5
Si11 C71 H71C 109.5
H71A C71 H71B 109.5
H71A C71 H71C 109.5
H71B C71 H71C 109.5
Si11 C72 H72A 109.5
Si11 C72 H72B 109.5
Si11 C72 H72C 109.5
H72A C72 H72B 109.5
H72A C72 H72C 109.5
H72B C72 H72C 109.5
Si11 C73 H73A 109.5
Si11 C73 H73B 109.5
Si11 C73 H73C 109.5
H73A C73 H73B 109.5
H73A C73 H73C 109.5
H73B C73 H73C 109.5
Si12 C74 H74A 109.5
Si12 C74 H74B 109.5
Si12 C74 H74C 109.5
H74A C74 H74B 109.5
H74A C74 H74C 109.5
H74B C74 H74C 109.5
Si12 C75 H75A 109.5
Si12 C75 H75B 109.5
Si12 C75 H75C 109.5
H75A C75 H75B 109.5
H75A C75 H75C 109.5
H75B C75 H75C 109.5
Si12 C76 H76A 109.5
Si12 C76 H76B 109.5
Si12 C76 H76C 109.5
H76A C76 H76B 109.5
H76A C76 H76C 109.5
H76B C76 H76C 109.5
Si13 C81 H81A 109.5
Si13 C81 H81B 109.5
Si13 C81 H81C 109.5
H81A C81 H81B 109.5
H81A C81 H81C 109.5
H81B C81 H81C 109.5
Si13 C82 H82A 109.5
Si13 C82 H82B 109.5
Si13 C82 H82C 109.5
H82A C82 H82B 109.5
H82A C82 H82C 109.5
H82B C82 H82C 109.5
Si13 C83 H83A 109.5
Si13 C83 H83B 109.5
Si13 C83 H83C 109.5
H83A C83 H83B 109.5
H83A C83 H83C 109.5
H83B C83 H83C 109.5
Si14 C84 H84A 109.5
Si14 C84 H84B 109.5
Si14 C84 H84C 109.5
H84A C84 H84B 109.5
H84A C84 H84C 109.5
H84B C84 H84C 109.5
Si14 C85 H85A 109.5
Si14 C85 H85B 109.5
Si14 C85 H85C 109.5
H85A C85 H85B 109.5
H85A C85 H85C 109.5
H85B C85 H85C 109.5
Si14 C86 H86A 109.5
Si14 C86 H86B 109.5
Si14 C86 H86C 109.5
H86A C86 H86B 109.5
H86A C86 H86C 109.5
H86B C86 H86C 109.5
Si15 C91 H91A 109.5
Si15 C91 H91B 109.5
Si15 C91 H91C 109.5
H91A C91 H91B 109.5
H91A C91 H91C 109.5
H91B C91 H91C 109.5
Si15 C92 H92A 109.5
Si15 C92 H92B 109.5
Si15 C92 H92C 109.5
H92A C92 H92B 109.5
H92A C92 H92C 109.5
H92B C92 H92C 109.5
Si15 C93 H93A 109.5
Si15 C93 H93B 109.5
Si15 C93 H93C 109.5
H93A C93 H93B 109.5
H93A C93 H93C 109.5
H93B C93 H93C 109.5
Si16 C94 H94A 109.5
Si16 C94 H94B 109.5
Si16 C94 H94C 109.5
H94A C94 H94B 109.5
H94A C94 H94C 109.5
H94B C94 H94C 109.5
Si16 C95 H95A 109.5
Si16 C95 H95B 109.5
Si16 C95 H95C 109.5
H95A C95 H95B 109.5
H95A C95 H95C 109.5
H95B C95 H95C 109.5
Si3 C96 H96D 109.5
Si3 C96 H96E 109.5
Si3 C96 H96F 109.5
Si16 C96 H96A 109.5
Si16 C96 H96B 109.5
Si16 C96 H96C 109.5
H96A C96 H96B 109.5
H96A C96 H96C 109.5
H96B C96 H96C 109.5
H96D C96 H96E 109.5
H96D C96 H96F 109.5
H96E C96 H96F 109.5
Si17 C101 H10A 109.5
Si17 C101 H10B 109.5
Si17 C101 H10C 109.5
H10A C101 H10B 109.5
H10A C101 H10C 109.5
H10B C101 H10C 109.5
Si17 C102 H10D 109.5
Si17 C102 H10E 109.5
Si17 C102 H10F 109.5
H10D C102 H10E 109.5
H10D C102 H10F 109.5
H10E C102 H10F 109.5
Si17 C103 H10G 109.5
Si17 C103 H10H 109.5
Si17 C103 H10I 109.5
H10G C103 H10H 109.5
H10G C103 H10I 109.5
H10H C103 H10I 109.5
Si19 C104 H10J 109.5
Si19 C104 H10K 109.5
Si19 C104 H10L 109.5
H10J C104 H10K 109.5
H10J C104 H10L 109.5
H10K C104 H10L 109.5
Si19 C105 H10M 109.5
Si19 C105 H10N 109.5
Si19 C105 H10O 109.5
H10M C105 H10N 109.5
H10M C105 H10O 109.5
H10N C105 H10O 109.5
Si19 C106 H10P 109.5
Si19 C106 H10Q 109.5
Si19 C106 H10R 109.5
H10P C106 H10Q 109.5
H10P C106 H10R 109.5
H10Q C106 H10R 109.5
Si18 C108 H10S 109.5
Si18 C108 H10T 109.5
Si18 C108 H10U 109.5
H10S C108 H10T 109.5
H10S C108 H10U 109.5
H10T C108 H10U 109.5
Si18 C109 H10V 109.5
Si18 C109 H10W 109.5
Si18 C109 H10X 109.5
H10V C109 H10W 109.5
H10V C109 H10X 109.5
H10W C109 H10X 109.5
Si18 C110 H11A 109.5
Si18 C110 H11B 109.5
Si18 C110 H11C 109.5
H11A C110 H11B 109.5
H11A C110 H11C 109.5
H11B C110 H11C 109.5
Si3 C111 H11D 109.5
Si3 C111 H11E 109.5
Si3 C111 H11F 109.5
H11D C111 H11E 109.5
H11D C111 H11F 109.5
H11E C111 H11F 109.5
Si1A C120 H12A 109.5
Si1A C120 H12B 109.5
Si1A C120 H12C 109.5
H12A C120 H12B 109.5
H12A C120 H12C 109.5
H12B C120 H12C 109.5
Si1A C121 H12D 109.5
Si1A C121 H12E 109.5
Si1A C121 H12F 109.5
H12D C121 H12E 109.5
H12D C121 H12F 109.5
H12E C121 H12F 109.5
Si1A C122 H12G 109.5
Si1A C122 H12H 109.5
Si1A C122 H12I 109.5
H12G C122 H12H 109.5
H12G C122 H12I 109.5
H12H C122 H12I 109.5
Si20 C123 H12J 109.5
Si20 C123 H12K 109.5
Si20 C123 H12L 109.5
H12J C123 H12K 109.5
H12J C123 H12L 109.5
H12K C123 H12L 109.5
Si20 C124 H12M 109.5
Si20 C124 H12N 109.5
Si20 C124 H12O 109.5
H12M C124 H12N 109.5
H12M C124 H12O 109.5
H12N C124 H12O 109.5
Si20 C125 H12P 109.5
Si20 C125 H12Q 109.5
Si20 C125 H12R 109.5
H12P C125 H12Q 109.5
H12P C125 H12R 109.5
H12Q C125 H12R 109.5
Si21 C130 H13A 109.5
Si21 C130 H13B 109.5
Si21 C130 H13C 109.5
H13A C130 H13B 109.5
H13A C130 H13C 109.5
H13B C130 H13C 109.5
Si21 C131 H13D 109.5
Si21 C131 H13E 109.5
Si21 C131 H13F 109.5
H13D C131 H13E 109.5
H13D C131 H13F 109.5
H13E C131 H13F 109.5
Si21 C132 H13G 109.5
Si21 C132 H13H 109.5
Si21 C132 H13I 109.5
H13G C132 H13H 109.5
H13G C132 H13I 109.5
H13H C132 H13I 109.5
Si22 C133 H13J 109.5
Si22 C133 H13K 109.5
Si22 C133 H13L 109.5
H13J C133 H13K 109.5
H13J C133 H13L 109.5
H13K C133 H13L 109.5
Si22 C134 H13M 109.5
Si22 C134 H13N 109.5
Si22 C134 H13O 109.5
H13M C134 H13N 109.5
H13M C134 H13O 109.5
H13N C134 H13O 109.5
Si22 C135 H13P 109.5
Si22 C135 H13Q 109.5
Si22 C135 H13R 109.5
H13P C135 H13Q 109.5
H13P C135 H13R 109.5
H13Q C135 H13R 109.5
Si23 C140 H14A 109.5
Si23 C140 H14B 109.5
Si23 C140 H14C 109.5
H14A C140 H14B 109.5
H14A C140 H14C 109.5
H14B C140 H14C 109.5
Si23 C141 H14D 109.5
Si23 C141 H14E 109.5
Si23 C141 H14F 109.5
H14D C141 H14E 109.5
H14D C141 H14F 109.5
H14E C141 H14F 109.5
Si23 C142 H14G 109.5
Si23 C142 H14H 109.5
Si23 C142 H14I 109.5
H14G C142 H14H 109.5
H14G C142 H14I 109.5
H14H C142 H14I 109.5
Si24 C143 H14J 109.5
Si24 C143 H14K 109.5
Si24 C143 H14L 109.5
H14J C143 H14K 109.5
H14J C143 H14L 109.5
H14K C143 H14L 109.5
Si24 C144 H14M 109.5
Si24 C144 H14N 109.5
Si24 C144 H14O 109.5
H14M C144 H14N 109.5
H14M C144 H14O 109.5
H14N C144 H14O 109.5
Si24 C145 H14P 109.5
Si24 C145 H14Q 109.5
Si24 C145 H14R 109.5
H14P C145 H14Q 109.5
H14P C145 H14R 109.5
H14Q C145 H14R 109.5
U5 C150 U4 112.2(2)
C151 C150 U4 71.4(3)
C151 C150 U5 75.2(4)
C151 C150 C156 120.2(6)
C155 C150 U4 75.2(3)
C155 C150 U5 71.2(4)
C155 C150 C151 117.7(6)
C155 C150 C156 122.0(7)
C156 C150 U4 122.3(4)
C156 C150 U5 125.5(4)
U4 C151 U5 113.6(3)
U4 C151 H151 119.1
U5 C151 H151 127.2
C150 C151 U4 76.6(4)
C150 C151 U5 73.2(4)
C150 C151 H151 119.2
C150 C151 C152 121.6(6)
C152 C151 U4 75.9(4)
C152 C151 U5 72.4(4)
C152 C151 H151 119.2
U4 C152 H152 125.9
U5 C152 U4 113.4(3)
U5 C152 H152 120.8
C151 C152 U4 71.9(4)
C151 C152 U5 75.8(3)
C151 C152 H152 120.0
C153 C152 U4 74.1(4)
C153 C152 U5 74.6(4)
C153 C152 C151 120.1(6)
C153 C152 H152 120.0
U4 C153 U5 113.2(2)
U4 C153 H153 123.8
U5 C153 H153 123.0
C152 C153 U4 74.5(4)
C152 C153 U5 73.8(3)
C152 C153 H153 120.2
C152 C153 C154 119.5(6)
C154 C153 U4 73.0(4)
C154 C153 U5 74.3(3)
C154 C153 H153 120.2
U4 C154 U5 113.9(2)
U4 C154 H154 119.3
U5 C154 H154 126.7
C153 C154 U4 75.0(4)
C153 C154 U5 73.9(4)
C153 C154 H154 120.1
C153 C154 C155 119.8(6)
C155 C154 U4 76.5(4)
C155 C154 U5 71.1(4)
C155 C154 H154 120.1
U4 C155 H155 127.9
U5 C155 U4 113.8(3)
U5 C155 H155 118.3
C150 C155 U4 73.4(3)
C150 C155 U5 76.7(4)
C150 C155 C154 120.8(6)
C150 C155 H155 119.6
C154 C155 U4 71.3(3)
C154 C155 U5 76.2(4)
C154 C155 H155 119.6
C150 C156 H15A 109.5
C150 C156 H15B 109.5
C150 C156 H15C 109.5
H15A C156 H15B 109.5
H15A C156 H15C 109.5
H15B C156 H15C 109.5

loop_
_geom_bond_atom_site_label_1
_geom_bond_atom_site_label_2
_geom_bond_distance
U1 U2 4.0822(4)
U1 Si2 3.348(2)
U1 Si3B 3.441(11)
U1 Si4 3.418(2)
U1 O1 2.464(5)
U1 N1 2.040(6)
U1 N2 2.260(5)
U1 N3 2.270(5)
U2 Si5 3.349(2)
U2 Si7 3.330(2)
U2 O2 2.502(7)
U2 N1 2.044(6)
U2 N4 2.272(6)
U2 N5 2.262(5)
Si1 N2 1.744(6)
Si1 C1 1.862(9)
Si1 C2 1.837(11)
Si1 C3 1.859(10)
Si2 N2 1.736(6)
Si2 C4 1.863(10)
Si2 C5 1.887(9)
Si2 C6 1.857(9)
Si3A N3 1.812(13)
Si3A C21 1.813(11)
Si3A C22A 1.840(12)
Si3A C23A 1.874(13)
Si3B N3 1.658(13)
Si3B C21 1.916(12)
Si3B C22B 1.868(13)
Si3B C23B 1.881(14)
Si4 N3 1.723(8)
Si4 C24 1.879(10)
Si4 C25 1.852(11)
Si4 C26 1.891(9)
Si5 N4 1.714(7)
Si5 C31 1.888(10)
Si5 C32 1.861(12)
Si5 C33 1.870(10)
Si6 N4 1.743(7)
Si6 C34 1.864(11)
Si6 C35 1.869(8)
Si6 C36 1.865(9)
Si7 N5 1.735(7)
Si7 C41 1.883(11)
Si7 C42 1.866(9)
Si7 C43 1.863(10)
Si8 N5 1.735(6)
Si8 C44 1.851(11)
Si8 C45 1.839(10)
Si8 C46 1.878(10)
O1 C51 1.412(13)
O1 C54 1.452(10)
O2 C55 1.452(15)
O2 C58 1.427(12)
C1 H1A 0.9600
C1 H1B 0.9600
C1 H1C 0.9600
C2 H2A 0.9600
C2 H2B 0.9600
C2 H2C 0.9600
C3 H3A 0.9600
C3 H3B 0.9600
C3 H3C 0.9600
C4 H4A 0.9600
C4 H4B 0.9600
C4 H4C 0.9600
C5 H5A 0.9600
C5 H5B 0.9600
C5 H5C 0.9600
C6 H6A 0.9600
C6 H6B 0.9600
C6 H6C 0.9600
C21 H21A 0.9600
C21 H21B 0.9600
C21 H21C 0.9600
C21 H21D 0.9600
C21 H21E 0.9600
C21 H21F 0.9600
C22A H22A 0.9600
C22A H22B 0.9600
C22A H22C 0.9600
C22B H22D 0.9600
C22B H22E 0.9600
C22B H22F 0.9600
C23A H23A 0.9600
C23A H23B 0.9600
C23A H23C 0.9600
C23B H23D 0.9600
C23B H23E 0.9600
C23B H23F 0.9600
C24 H24A 0.9600
C24 H24B 0.9600
C24 H24C 0.9600
C25 H25A 0.9600
C25 H25B 0.9600
C25 H25C 0.9600
C26 H26A 0.9600
C26 H26B 0.9600
C26 H26C 0.9600
C31 H31A 0.9600
C31 H31B 0.9600
C31 H31C 0.9600
C32 H32A 0.9600
C32 H32B 0.9600
C32 H32C 0.9600
C33 H33A 0.9600
C33 H33B 0.9600
C33 H33C 0.9600
C34 H34A 0.9600
C34 H34B 0.9600
C34 H34C 0.9600
C35 H35A 0.9600
C35 H35B 0.9600
C35 H35C 0.9600
C36 H36A 0.9600
C36 H36B 0.9600
C36 H36C 0.9600
C41 H41A 0.9600
C41 H41B 0.9600
C41 H41C 0.9600
C42 H42A 0.9600
C42 H42B 0.9600
C42 H42C 0.9600
C43 H43A 0.9600
C43 H43B 0.9600
C43 H43C 0.9600
C44 H44A 0.9600
C44 H44B 0.9600
C44 H44C 0.9600
C45 H45A 0.9600
C45 H45B 0.9600
C45 H45C 0.9600
C46 H46A 0.9600
C46 H46B 0.9600
C46 H46C 0.9600
C51 H51A 0.9700
C51 H51B 0.9700
C51 C52 1.368(14)
C52 H52A 0.9700
C52 H52B 0.9700
C52 C53 1.502(16)
C53 H53A 0.9700
C53 H53B 0.9700
C53 C54 1.495(12)
C54 H54A 0.9700
C54 H54B 0.9700
C55 H55A 0.9700
C55 H55B 0.9700
C55 C56 1.413(17)
C56 H56A 0.9700
C56 H56B 0.9700
C56 C57 1.419(19)
C57 H57A 0.9700
C57 H57B 0.9700
C57 C58 1.431(16)
C58 H58A 0.9700
C58 H58B 0.9700
U3 U4 3.9907(3)
U3 Si10 3.4338(19)
U3 Si11 3.4250(17)
U3 Si14 3.424(2)
U3 N6 2.332(6)
U3 N7 2.333(5)
U3 N8 2.336(5)
U3 N11 2.049(5)
U4 Si15 3.410(2)
U4 N9 2.316(6)
U4 N11 2.045(5)
U4 C150 2.647(6)
U4 C151 2.578(6)
U4 C152 2.631(7)
U4 C153 2.626(7)
U4 C154 2.600(6)
U4 C155 2.669(6)
U5 U6 3.9786(3)
U5 Si19 3.3829(18)
U5 N10 2.301(5)
U5 N111 2.130(10)
U5 C150 2.636(7)
U5 C151 2.662(6)
U5 C152 2.618(6)
U5 C153 2.628(6)
U5 C154 2.632(6)
U5 C155 2.564(7)
U6 Si20 3.443(2)
U6 Si22 3.453(3)
U6 Si23 3.4122(17)
U6 N12 2.319(6)
U6 N13 2.341(6)
U6 N14 2.331(5)
U6 N111 1.940(10)
Si1A N12 1.716(5)
Si1A C120 1.860(9)
Si1A C121 1.882(9)
Si1A C122 1.896(9)
Si3 N9 1.839(9)
Si3 C6AA 1.865(15)
Si3 C96 1.833(9)
Si3 C111 1.868(15)
Si9 N6 1.712(7)
Si9 C61 1.893(8)
Si9 C62 1.888(8)
Si9 C63 1.862(9)
Si10 N6 1.723(6)
Si10 C64 1.881(7)
Si10 C65 1.879(9)
Si10 C66 1.879(10)
Si11 N7 1.734(5)
Si11 C71 1.865(8)
Si11 C72 1.882(8)
Si11 C73 1.867(8)
Si12 N7 1.719(5)
Si12 C74 1.879(8)
Si12 C75 1.873(8)
Si12 C76 1.880(8)
Si13 N8 1.733(6)
Si13 C81 1.892(10)
Si13 C82 1.871(8)
Si13 C83 1.874(9)
Si14 N8 1.718(7)
Si14 C84 1.877(8)
Si14 C85 1.864(9)
Si14 C86 1.873(9)
Si15 N9 1.711(7)
Si15 C91 1.898(9)
Si15 C92 1.862(9)
Si15 C93 1.888(8)
Si16 N9 1.673(7)
Si16 C94 1.860(12)
Si16 C95 1.870(12)
Si16 C96 1.891(8)
Si17 N10 1.807(8)
Si17 C101 1.875(13)
Si17 C102 1.888(12)
Si17 C103 1.881(12)
Si18 Si19 2.793(7)
Si18 N10 1.578(9)
Si18 C108 1.884(14)
Si18 C109 1.880(14)
Si18 C110 1.890(16)
Si19 N10 1.730(7)
Si19 C104 1.867(10)
Si19 C105 1.866(8)
Si19 C106 1.882(11)
Si20 N12 1.726(7)
Si20 C123 1.875(8)
Si20 C124 1.879(8)
Si20 C125 1.884(7)
Si21 N13 1.706(7)
Si21 C130 1.854(10)
Si21 C131 1.877(9)
Si21 C132 1.893(12)
Si22 N13 1.728(7)
Si22 C133 1.900(12)
Si22 C134 1.878(10)
Si22 C135 1.883(12)
Si23 N14 1.731(6)
Si23 C140 1.856(10)
Si23 C141 1.874(8)
Si23 C142 1.875(10)
Si24 N14 1.738(6)
Si24 C143 1.884(9)
Si24 C144 1.869(11)
Si24 C145 1.871(8)
N11 H11 0.8600
N111 H111 0.8600
C6AA H6AA 0.9600
C6AA H6AB 0.9600
C6AA H6AC 0.9600
C61 H61A 0.9600
C61 H61B 0.9600
C61 H61C 0.9600
C62 H62A 0.9600
C62 H62B 0.9600
C62 H62C 0.9600
C63 H63A 0.9600
C63 H63B 0.9600
C63 H63C 0.9600
C64 H64A 0.9600
C64 H64B 0.9600
C64 H64C 0.9600
C65 H65A 0.9600
C65 H65B 0.9600
C65 H65C 0.9600
C66 H66A 0.9600
C66 H66B 0.9600
C66 H66C 0.9600
C71 H71A 0.9600
C71 H71B 0.9600
C71 H71C 0.9600
C72 H72A 0.9600
C72 H72B 0.9600
C72 H72C 0.9600
C73 H73A 0.9600
C73 H73B 0.9600
C73 H73C 0.9600
C74 H74A 0.9600
C74 H74B 0.9600
C74 H74C 0.9600
C75 H75A 0.9600
C75 H75B 0.9600
C75 H75C 0.9600
C76 H76A 0.9600
C76 H76B 0.9600
C76 H76C 0.9600
C81 H81A 0.9600
C81 H81B 0.9600
C81 H81C 0.9600
C82 H82A 0.9600
C82 H82B 0.9600
C82 H82C 0.9600
C83 H83A 0.9600
C83 H83B 0.9600
C83 H83C 0.9600
C84 H84A 0.9600
C84 H84B 0.9600
C84 H84C 0.9600
C85 H85A 0.9600
C85 H85B 0.9600
C85 H85C 0.9600
C86 H86A 0.9600
C86 H86B 0.9600
C86 H86C 0.9600
C91 H91A 0.9600
C91 H91B 0.9600
C91 H91C 0.9600
C92 H92A 0.9600
C92 H92B 0.9600
C92 H92C 0.9600
C93 H93A 0.9600
C93 H93B 0.9600
C93 H93C 0.9600
C94 H94A 0.9600
C94 H94B 0.9600
C94 H94C 0.9600
C95 H95A 0.9600
C95 H95B 0.9600
C95 H95C 0.9600
C96 H96A 0.9600
C96 H96B 0.9600
C96 H96C 0.9600
C96 H96D 0.9600
C96 H96E 0.9600
C96 H96F 0.9600
C101 H10A 0.9600
C101 H10B 0.9600
C101 H10C 0.9600
C102 H10D 0.9600
C102 H10E 0.9600
C102 H10F 0.9600
C103 H10G 0.9600
C103 H10H 0.9600
C103 H10I 0.9600
C104 H10J 0.9600
C104 H10K 0.9600
C104 H10L 0.9600
C105 H10M 0.9600
C105 H10N 0.9600
C105 H10O 0.9600
C106 H10P 0.9600
C106 H10Q 0.9600
C106 H10R 0.9600
C108 H10S 0.9600
C108 H10T 0.9600
C108 H10U 0.9600
C109 H10V 0.9600
C109 H10W 0.9600
C109 H10X 0.9600
C110 H11A 0.9600
C110 H11B 0.9600
C110 H11C 0.9600
C111 H11D 0.9600
C111 H11E 0.9600
C111 H11F 0.9600
C120 H12A 0.9600
C120 H12B 0.9600
C120 H12C 0.9600
C121 H12D 0.9600
C121 H12E 0.9600
C121 H12F 0.9600
C122 H12G 0.9600
C122 H12H 0.9600
C122 H12I 0.9600
C123 H12J 0.9600
C123 H12K 0.9600
C123 H12L 0.9600
C124 H12M 0.9600
C124 H12N 0.9600
C124 H12O 0.9600
C125 H12P 0.9600
C125 H12Q 0.9600
C125 H12R 0.9600
C130 H13A 0.9600
C130 H13B 0.9600
C130 H13C 0.9600
C131 H13D 0.9600
C131 H13E 0.9600
C131 H13F 0.9600
C132 H13G 0.9600
C132 H13H 0.9600
C132 H13I 0.9600
C133 H13J 0.9600
C133 H13K 0.9600
C133 H13L 0.9600
C134 H13M 0.9600
C134 H13N 0.9600
C134 H13O 0.9600
C135 H13P 0.9600
C135 H13Q 0.9600
C135 H13R 0.9600
C140 H14A 0.9600
C140 H14B 0.9600
C140 H14C 0.9600
C141 H14D 0.9600
C141 H14E 0.9600
C141 H14F 0.9600
C142 H14G 0.9600
C142 H14H 0.9600
C142 H14I 0.9600
C143 H14J 0.9600
C143 H14K 0.9600
C143 H14L 0.9600
C144 H14M 0.9600
C144 H14N 0.9600
C144 H14O 0.9600
C145 H14P 0.9600
C145 H14Q 0.9600
C145 H14R 0.9600
C150 C151 1.441(10)
C150 C155 1.439(9)
C150 C156 1.492(9)
C151 H151 0.9300
C151 C152 1.447(9)
C152 H152 0.9300
C152 C153 1.425(9)
C153 H153 0.9300
C153 C154 1.440(10)
C154 H154 0.9300
C154 C155 1.461(9)
C155 H155 0.9300
C156 H15A 0.9600
C156 H15B 0.9600
C156 H15C 0.9600

loop_
_geom_torsion_atom_site_label_1
_geom_torsion_atom_site_label_2
_geom_torsion_atom_site_label_3
_geom_torsion_atom_site_label_4
_geom_torsion
U1 Si2 N2 Si1 -173.2(5)
U1 Si3B N3 Si4 174.2(9)
U1 Si4 N3 Si3A 166.7(8)
U1 Si4 N3 Si3B -174.5(9)
U1 O1 C51 C52 -173.1(11)
U1 O1 C54 C53 166.2(7)
U2 Si5 N4 Si6 -176.8(6)
U2 Si7 N5 Si8 179.3(6)
U2 O2 C55 C56 176.3(13)
U2 O2 C58 C57 -164.8(12)
O1 C51 C52 C53 4.4(18)
O2 C55 C56 C57 -9(3)
C1 Si1 N2 U1 154.5(5)
C1 Si1 N2 Si2 -33.5(6)
C2 Si1 N2 U1 36.8(6)
C2 Si1 N2 Si2 -151.1(5)
C3 Si1 N2 U1 -83.5(7)
C3 Si1 N2 Si2 88.5(7)
C4 Si2 N2 U1 126.2(4)
C4 Si2 N2 Si1 -47.0(5)
C5 Si2 N2 U1 8.5(4)
C5 Si2 N2 Si1 -164.7(4)
C6 Si2 N2 U1 -108.9(5)
C6 Si2 N2 Si1 77.9(5)
C21 Si3A N3 U1 -27.4(7)
C21 Si3A N3 Si4 165.8(5)
C21 Si3B N3 U1 2.7(9)
C21 Si3B N3 Si4 177.0(5)
C22A Si3A N3 U1 -147.9(6)
C22A Si3A N3 Si4 45.3(8)
C22B Si3B N3 U1 -116.5(10)
C22B Si3B N3 Si4 57.7(11)
C23A Si3A N3 U1 90.1(7)
C23A Si3A N3 Si4 -76.7(8)
C23B Si3B N3 U1 122.2(11)
C23B Si3B N3 Si4 -63.5(12)
C24 Si4 N3 U1 115.4(5)
C24 Si4 N3 Si3A -77.9(7)
C24 Si4 N3 Si3B -59.1(8)
C25 Si4 N3 U1 -120.2(6)
C25 Si4 N3 Si3A 46.5(7)
C25 Si4 N3 Si3B 65.3(8)
C26 Si4 N3 U1 -1.8(5)
C26 Si4 N3 Si3A 164.9(6)
C26 Si4 N3 Si3B -176.3(7)
C31 Si5 N4 U2 1.0(5)
C31 Si5 N4 Si6 -175.8(5)
C32 Si5 N4 U2 116.4(6)
C32 Si5 N4 Si6 -60.4(7)
C33 Si5 N4 U2 -117.3(5)
C33 Si5 N4 Si6 65.9(6)
C34 Si6 N4 U2 -115.4(5)
C34 Si6 N4 Si5 61.1(6)
C35 Si6 N4 U2 123.5(5)
C35 Si6 N4 Si5 -60.0(6)
C36 Si6 N4 U2 3.5(5)
C36 Si6 N4 Si5 180.0(5)
C41 Si7 N5 U2 -12.7(6)
C41 Si7 N5 Si8 166.6(5)
C42 Si7 N5 U2 104.0(4)
C42 Si7 N5 Si8 -76.7(5)
C43 Si7 N5 U2 -130.4(4)
C43 Si7 N5 Si8 48.9(6)
C44 Si8 N5 U2 -25.9(8)
C44 Si8 N5 Si7 154.9(7)
C45 Si8 N5 U2 93.7(6)
C45 Si8 N5 Si7 -85.5(6)
C46 Si8 N5 U2 -146.7(5)
C46 Si8 N5 Si7 34.2(6)
C51 O1 C54 C53 -3.4(12)
C51 C52 C53 C54 -6.3(16)
C52 C53 C54 O1 5.9(13)
C54 O1 C51 C52 -0.7(16)
C55 O2 C58 C57 15(2)
C55 C56 C57 C58 18(2)
C56 C57 C58 O2 -21(2)
C58 O2 C55 C56 -3(2)
U3 Si10 N6 Si9 174.7(6)
U3 Si11 N7 Si12 -179.4(5)
U3 Si14 N8 Si13 176.4(5)
U4 Si15 N9 Si3 163.2(7)
U4 Si15 N9 Si16 -165.4(7)
U4 C150 C151 U5 120.14(18)
U4 C150 C151 C152 63.9(5)
U4 C150 C155 U5 -120.24(19)
U4 C150 C155 C154 -55.4(5)
U4 C151 C152 U5 120.9(2)
U4 C151 C152 C153 58.5(5)
U4 C152 C153 U5 120.41(19)
U4 C152 C153 C154 59.6(5)
U4 C153 C154 U5 120.91(18)
U4 C153 C154 C155 64.5(5)
U4 C154 C155 U5 121.5(2)
U4 C154 C155 C150 56.4(5)
U5 Si19 N10 Si17 173.2(7)
U5 Si19 N10 Si18 -157.8(7)
U5 C150 C151 U4 -120.14(18)
U5 C150 C151 C152 -56.3(5)
U5 C150 C155 U4 120.24(19)
U5 C150 C155 C154 64.8(6)
U5 C151 C152 U4 -120.9(2)
U5 C151 C152 C153 -62.4(5)
U5 C152 C153 U4 -120.41(19)
U5 C152 C153 C154 -60.8(5)
U5 C153 C154 U4 -120.91(18)
U5 C153 C154 C155 -56.4(5)
U5 C154 C155 U4 -121.5(2)
U5 C154 C155 C150 -65.0(5)
U6 Si20 N12 Si1A 172.7(6)
U6 Si22 N13 Si21 -174.8(6)
U6 Si23 N14 Si24 174.1(6)
Si18 Si19 N10 U5 157.8(7)
Si19 Si18 N10 U5 -154.2(9)
C6AA Si3 N9 U4 -140.4(10)
C6AA Si3 N9 Si15 57.4(11)
C61 Si9 N6 U3 -100.5(4)
C61 Si9 N6 Si10 85.2(5)
C62 Si9 N6 U3 138.2(4)
C62 Si9 N6 Si10 -36.1(6)
C63 Si9 N6 U3 20.9(5)
C63 Si9 N6 Si10 -153.4(4)
C64 Si10 N6 U3 -101.5(4)
C64 Si10 N6 Si9 73.2(5)
C65 Si10 N6 U3 136.9(4)
C65 Si10 N6 Si9 -48.3(5)
C66 Si10 N6 U3 15.9(4)
C66 Si10 N6 Si9 -169.3(4)
C71 Si11 N7 U3 -24.5(4)
C71 Si11 N7 Si12 156.0(4)
C72 Si11 N7 U3 93.7(4)
C72 Si11 N7 Si12 -85.7(4)
C73 Si11 N7 U3 -142.2(4)
C73 Si11 N7 Si12 38.4(5)
C74 Si12 N7 U3 102.4(4)
C74 Si12 N7 Si11 -78.3(4)
C75 Si12 N7 U3 -15.1(5)
C75 Si12 N7 Si11 164.2(4)
C76 Si12 N7 U3 -133.3(4)
C76 Si12 N7 Si11 46.0(5)
C81 Si13 N8 U3 13.3(5)
C81 Si13 N8 Si14 -162.5(4)
C82 Si13 N8 U3 -107.2(5)
C82 Si13 N8 Si14 77.0(5)
C83 Si13 N8 U3 133.2(5)
C83 Si13 N8 Si14 -42.7(5)
C84 Si14 N8 U3 142.7(4)
C84 Si14 N8 Si13 -40.9(5)
C85 Si14 N8 U3 -95.8(4)
C85 Si14 N8 Si13 80.6(5)
C86 Si14 N8 U3 24.1(4)
C86 Si14 N8 Si13 -159.5(4)
C91 Si15 N9 U4 9.7(5)
C91 Si15 N9 Si3 172.9(5)
C91 Si15 N9 Si16 -155.7(5)
C92 Si15 N9 U4 -111.2(5)
C92 Si15 N9 Si3 52.0(6)
C92 Si15 N9 Si16 83.4(6)
C93 Si15 N9 U4 127.8(4)
C93 Si15 N9 Si3 -69.1(6)
C93 Si15 N9 Si16 -37.6(7)
C94 Si16 N9 U4 147.1(7)
C94 Si16 N9 Si15 -48.3(8)
C95 Si16 N9 U4 -91.9(7)
C95 Si16 N9 Si15 72.8(8)
C96 Si3 N9 U4 -24.4(7)
C96 Si3 N9 Si15 173.5(4)
C96 Si16 N9 U4 28.4(6)
C96 Si16 N9 Si15 -167.0(4)
C101 Si17 N10 U5 -32.8(8)
C101 Si17 N10 Si19 154.4(8)
C102 Si17 N10 U5 -148.3(7)
C102 Si17 N10 Si19 38.9(8)
C103 Si17 N10 U5 91.5(6)
C103 Si17 N10 Si19 -81.3(7)
C104 Si19 N10 U5 117.3(5)
C104 Si19 N10 Si17 -69.5(6)
C104 Si19 N10 Si18 -40.5(7)
C105 Si19 N10 U5 -121.0(5)
C105 Si19 N10 Si17 52.2(6)
C105 Si19 N10 Si18 81.2(7)
C106 Si19 N10 U5 -1.6(5)
C106 Si19 N10 Si17 171.6(5)
C106 Si19 N10 Si18 -159.4(5)
C108 Si18 N10 U5 -85.5(11)
C108 Si18 N10 Si19 68.8(11)
C109 Si18 N10 U5 149.5(10)
C109 Si18 N10 Si19 -56.3(12)
C110 Si18 N10 U5 32.9(13)
C110 Si18 N10 Si19 -172.9(11)
C111 Si3 N9 U4 96.6(11)
C111 Si3 N9 Si15 -65.6(11)
C120 Si1A N12 U6 16.1(5)
C120 Si1A N12 Si20 -156.1(4)
C121 Si1A N12 U6 134.5(4)
C121 Si1A N12 Si20 -37.7(6)
C122 Si1A N12 U6 -104.8(5)
C122 Si1A N12 Si20 83.0(5)
C123 Si20 N12 U6 -100.3(4)
C123 Si20 N12 Si1A 72.4(5)
C124 Si20 N12 U6 137.7(4)
C124 Si20 N12 Si1A -49.6(5)
C125 Si20 N12 U6 16.7(4)
C125 Si20 N12 Si1A -170.6(4)
C130 Si21 N13 U6 -7.0(6)
C130 Si21 N13 Si22 167.2(4)
C131 Si21 N13 U6 111.1(5)
C131 Si21 N13 Si22 -74.7(6)
C132 Si21 N13 U6 -124.3(6)
C132 Si21 N13 Si22 49.9(7)
C133 Si22 N13 U6 -147.2(6)
C133 Si22 N13 Si21 38.0(8)
C134 Si22 N13 U6 90.3(6)
C134 Si22 N13 Si21 -84.5(6)
C135 Si22 N13 U6 -30.1(5)
C135 Si22 N13 Si21 155.1(4)
C140 Si23 N14 U6 26.5(5)
C140 Si23 N14 Si24 -159.4(4)
C141 Si23 N14 U6 142.9(5)
C141 Si23 N14 Si24 -43.0(7)
C142 Si23 N14 U6 -95.0(4)
C142 Si23 N14 Si24 79.2(5)
C143 Si24 N14 U6 -108.9(5)
C143 Si24 N14 Si23 78.0(5)
C144 Si24 N14 U6 130.5(5)
C144 Si24 N14 Si23 -42.7(6)
C145 Si24 N14 U6 11.3(6)
C145 Si24 N14 Si23 -161.8(4)
C150 C151 C152 U4 -64.2(5)
C150 C151 C152 U5 56.7(5)
C150 C151 C152 C153 -5.8(9)
C151 C150 C155 U4 59.2(5)
C151 C150 C155 U5 -61.1(5)
C151 C150 C155 C154 3.8(9)
C151 C152 C153 U4 -57.4(5)
C151 C152 C153 U5 63.0(5)
C151 C152 C153 C154 2.2(9)
C152 C153 C154 U4 -60.3(5)
C152 C153 C154 U5 60.6(5)
C152 C153 C154 C155 4.1(9)
C153 C154 C155 U4 -63.7(5)
C153 C154 C155 U5 57.8(5)
C153 C154 C155 C150 -7.2(9)
C155 C150 C151 U4 -61.2(5)
C155 C150 C151 U5 59.0(5)
C155 C150 C151 C152 2.7(9)
C156 C150 C151 U4 117.1(6)
C156 C150 C151 U5 -122.7(6)
C156 C150 C151 C152 -179.0(6)
C156 C150 C155 U4 -119.1(6)
C156 C150 C155 U5 120.7(6)
C156 C150 C155 C154 -174.5(6)

loop_
_exptl_oxdiff_crystal_face_indexfrac_h
_exptl_oxdiff_crystal_face_indexfrac_k
_exptl_oxdiff_crystal_face_indexfrac_l
_exptl_oxdiff_crystal_face_x
_exptl_oxdiff_crystal_face_y
_exptl_oxdiff_crystal_face_z
3.9974 4.9940 4.9961 -0.0960 0.0854 0.4998
-3.9974 -4.9940 -4.9961 0.0960 -0.0854 -0.4998
-1.0011 1.9997 -1.9973 -0.1229 0.1953 -0.0790
1.0011 -1.9997 1.9973 0.1229 -0.1953 0.0790
-0.9969 -1.0000 1.9988 -0.0797 -0.1697 0.0447
0.9969 1.0000 -1.9988 0.0797 0.1697 -0.0447
-1.9992 1.9995 -0.9975 -0.2263 0.1306 -0.0588
1.9992 -1.9995 0.9975 0.2263 -0.1306 0.0588
3.9982 2.9952 4.9953 0.0073 -0.0249 0.4483
-1.9969 -0.0001 1.0004 -0.1788 -0.0795 -0.0098
-3.9989 -0.9965 -4.9946 -0.1105 0.1352 -0.3969
1.9973 0.9990 -0.0008 0.0993 0.0847 0.0858
-3.9912 -1.0008 4.9984 -0.3898 -0.3637 0.1052
4.9948 4.9946 2.9969 0.0353 0.1999 0.4294

loop_
_smtbx_masks_void_nr
_smtbx_masks_void_average_x
_smtbx_masks_void_average_y
_smtbx_masks_void_average_z
_smtbx_masks_void_volume
_smtbx_masks_void_count_electrons
1 0.000 0.000 0.500 631.3 128.1
2 -0.056 0.491 0.472 7.3 0.0
3 0.056 0.509 0.528 7.3 0.0
4 0.181 0.707 0.036 98.3 2.7
5 0.189 0.304 0.838 21.6 1.2
6 0.426 0.384 0.463 8.1 0.6
7 0.574 0.616 0.537 8.1 0.0
8 0.819 0.293 -0.036 98.3 0.0
9 0.811 0.696 0.162 21.6 0.0
